data_4304348
loop_
_publ_author_name
'Nicole M. Buie'
'Vladimir S. Talanov'
'Raymond J. Butcher'
'Galina G. Talanova'

_publ_section_title
;
New Fluorogenic Dansyl-Containing Calix[4]arene in the Partial
Cone Conformation for Highly Sensitive and Selective Recognition of Lead(II)
;
_journal_name_full 'Inorganic Chemistry'
_journal_page_first 3549
_journal_page_last 3558
_journal_paper_doi 10.1021/ic7018346
_journal_volume 47
_journal_year 2008
_chemical_formula_moiety 'C246 H298 N8 O40 Pb4 S4,4(C2 H3 N), 2(C H3)'
_chemical_formula_sum 'C256 H316 N12 O40 Pb4 S4'
_chemical_formula_weight 5158.21
_chemical_name_systematic
; 
 ? 
;
_space_group_IT_number 60
_symmetry_cell_setting orthorhombic
_symmetry_space_group_name_Hall '-P 2n 2ab'
_symmetry_space_group_name_H-M 'P b c n'
_atom_sites_solution_hydrogens geom
_atom_sites_solution_primary direct
_atom_sites_solution_secondary difmap
_audit_creation_method SHELXL-97
_cell_angle_alpha 90.00
_cell_angle_beta 90.00
_cell_angle_gamma 90.00
_cell_formula_units_Z 4
_cell_length_a 22.2504(6)
_cell_length_b 30.5529(7)
_cell_length_c 41.1767(10)
_cell_measurement_reflns_used 18323
_cell_measurement_temperature 203(2)
_cell_measurement_theta_max 30.6768
_cell_measurement_theta_min 4.5525
_cell_volume 27992.5(12)
_computing_cell_refinement
;
CrysAlis RED, Oxford Diffraction Ltd.,
Version 1.171.31.8 (release 12-01-2007 CrysAlis171 .NET)
(compiled Jan 12 2007,17:49:11)
;
_computing_data_collection
;
CrysAlis CCD, Oxford Diffraction Ltd.,
Version 1.171.31.8 (release 12-01-2007 CrysAlis171 .NET)
(compiled Jan 12 2007,17:49:11)
;
_computing_data_reduction
;
CrysAlis RED, Oxford Diffraction Ltd.,
Version 1.171.31.8 (release 12-01-2007 CrysAlis171 .NET)
(compiled Jan 12 2007,17:49:11)
;
_computing_molecular_graphics SHELXTL
_computing_publication_material SHELXTL
_computing_structure_refinement 'SHELXL-97 (Sheldrick, 1997)'
_computing_structure_solution 'SHELXS-97 (Sheldrick, 1990)'
_diffrn_ambient_temperature 203(2)
_diffrn_detector_area_resol_mean 10.5081
_diffrn_measured_fraction_theta_full 0.985
_diffrn_measured_fraction_theta_max 0.985
_diffrn_measurement_device_type 'Oxford Diffraction Gemini'
_diffrn_measurement_method '\f and \w scans'
_diffrn_radiation_monochromator graphite
_diffrn_radiation_source 'fine-focus sealed tube'
_diffrn_radiation_type MoK\a
_diffrn_radiation_wavelength 0.71073
_diffrn_reflns_av_R_equivalents 0.1701
_diffrn_reflns_av_sigmaI/netI 0.2150
_diffrn_reflns_limit_h_max 26
_diffrn_reflns_limit_h_min -26
_diffrn_reflns_limit_k_max 35
_diffrn_reflns_limit_k_min -35
_diffrn_reflns_limit_l_max 35
_diffrn_reflns_limit_l_min -48
_diffrn_reflns_number 113411
_diffrn_reflns_theta_full 24.71
_diffrn_reflns_theta_max 24.71
_diffrn_reflns_theta_min 4.56
_diffrn_standards_decay_% <2%
_diffrn_standards_interval_count 50
_diffrn_standards_number 2
_exptl_absorpt_coefficient_mu 2.492
_exptl_absorpt_correction_T_max 1.00000
_exptl_absorpt_correction_T_min 0.60245
_exptl_absorpt_correction_type multi-scan
_exptl_absorpt_process_details
;
CrysAlis RED, Oxford Diffraction Ltd.,
Version 1.171.31.8 (release 12-01-2007 CrysAlis171 .NET)
(compiled Jan 12 2007,17:49:11)
Empirical absorption correction using spherical harmonics,
 implemented in SCALE3 ABSPACK scaling algorithm.
;
_exptl_crystal_colour colorless
_exptl_crystal_density_diffrn 1.224
_exptl_crystal_density_method 'not measured'
_exptl_crystal_description plate
_exptl_crystal_F_000 10592
_exptl_crystal_size_max 0.32
_exptl_crystal_size_mid 0.22
_exptl_crystal_size_min 0.06
_refine_diff_density_max 2.117
_refine_diff_density_min -1.556
_refine_diff_density_rms 0.193
_refine_ls_extinction_method none
_refine_ls_goodness_of_fit_ref 1.065
_refine_ls_hydrogen_treatment mixed
_refine_ls_matrix_type full
_refine_ls_number_parameters 1375
_refine_ls_number_reflns 23504
_refine_ls_number_restraints 20
_refine_ls_restrained_S_all 1.065
_refine_ls_R_factor_all 0.2038
_refine_ls_R_factor_gt 0.0849
_refine_ls_shift/su_max 0.008
_refine_ls_shift/su_mean 0.000
_refine_ls_structure_factor_coef Fsqd
_refine_ls_weighting_details 'calc w=1/[\s^2^(Fo^2^)+(0.0519P)^2^+411.3542P] where P=(Fo^2^+2Fc^2^)/3'
_refine_ls_weighting_scheme calc
_refine_ls_wR_factor_gt 0.1599
_refine_ls_wR_factor_ref 0.2191
_reflns_number_gt 10830
_reflns_number_total 23504
_reflns_threshold_expression I>2\s(I)
_cod_data_source_file ic7018346-file015.cif
_cod_data_source_block dfpb1
_cod_database_code 4304348

loop_
_symmetry_equiv_pos_as_xyz
'x, y, z'
'-x+1/2, y+1/2, z'
'x, -y, z+1/2'
'-x+1/2, -y+1/2, z+1/2'
'-x, -y, -z'
'x-1/2, -y-1/2, -z'
'-x, y, -z-1/2'
'x-1/2, y-1/2, -z-1/2'

loop_
_atom_site_label
_atom_site_type_symbol
_atom_site_fract_x
_atom_site_fract_y
_atom_site_fract_z
_atom_site_U_iso_or_equiv
_atom_site_adp_type
_atom_site_occupancy
_atom_site_symmetry_multiplicity
_atom_site_calc_flag
_atom_site_refinement_flags
_atom_site_disorder_assembly
_atom_site_disorder_group
Pb1 Pb 1.094999(15) 0.194195(10) 0.205650(8) 0.03103(8) Uani 1 1 d D . .
Pb2 Pb 0.916975(15) 0.026516(10) 0.197767(8) 0.03027(8) Uani 1 1 d D . .
S1D S 0.94137(11) 0.33338(7) 0.19479(6) 0.0432(7) Uani 1 1 d . . .
S2D S 0.90275(11) -0.10908(7) 0.28247(6) 0.0391(7) Uani 1 1 d . . .
O1A O 1.1434(2) 0.27133(18) 0.18206(14) 0.0349(17) Uani 1 1 d . . .
O1B O 1.0689(2) 0.19918(19) 0.14172(13) 0.0340(16) Uani 1 1 d . . .
O1C O 1.1110(3) 0.12754(17) 0.24320(13) 0.0331(17) Uani 1 1 d . . .
O2C O 1.0870(3) 0.05672(16) 0.24770(12) 0.0304(15) Uani 1 1 d . . .
O3C O 1.1436(3) 0.11747(17) 0.18080(13) 0.0338(17) Uani 1 1 d . . .
O1D O 1.2198(2) 0.19554(18) 0.21908(13) 0.0316(16) Uani 1 1 d . . .
O1E O 0.8787(3) -0.05350(18) 0.17042(13) 0.0325(16) Uani 1 1 d . . .
O1F O 0.9572(2) 0.01898(18) 0.13183(13) 0.0344(16) Uani 1 1 d . . .
O1G O 0.9944(2) 0.16411(16) 0.20616(14) 0.0307(16) Uani 1 1 d . . .
O2G O 0.9899(3) 0.09335(18) 0.19203(15) 0.0411(18) Uani 1 1 d . . .
O3G O 0.8793(2) 0.10035(18) 0.16755(13) 0.0316(16) Uani 1 1 d . . .
O1H O 0.7957(2) 0.02706(19) 0.20660(13) 0.0350(16) Uani 1 1 d . . .
O1W O 1.0779(3) 0.22007(17) 0.26124(13) 0.0417(18) Uani 1 1 d D . .
H1W1 H 1.0611(9) 0.2058(4) 0.27531(19) 0.063 Uiso 1 1 d D . .
H1W2 H 1.0721(15) 0.2457(3) 0.2661(2) 0.063 Uiso 1 1 d D . .
O2W O 1.0176(2) 0.00192(16) 0.21103(15) 0.0360(17) Uani 1 1 d D . .
H2W1 H 1.0471(3) 0.0176(4) 0.2144(7) 0.054 Uiso 1 1 d D . .
H2W2 H 1.0314(4) -0.0226(3) 0.2083(9) 0.054 Uiso 1 1 d D . .
O23D O 0.8975(2) -0.15143(18) 0.29474(13) 0.0321(15) Uani 1 1 d . . .
O13D O 0.9185(3) 0.3109(2) 0.22310(14) 0.0477(19) Uani 1 1 d . . .
O22D O 0.9544(2) -0.08457(19) 0.29435(15) 0.0436(18) Uani 1 1 d . . .
O11D O 1.0255(2) 0.25991(16) 0.19973(15) 0.0369(17) Uani 1 1 d . . .
O21D O 0.9020(3) -0.03925(17) 0.23386(12) 0.0335(16) Uani 1 1 d . . .
O12D O 0.9211(3) 0.3766(2) 0.19105(15) 0.055(2) Uani 1 1 d . . .
N11D N 1.0133(3) 0.3345(2) 0.19335(19) 0.042(2) Uani 1 1 d . . .
N12D N 0.91716(8) 0.26477(3) 0.04518(2) 0.078(3) Uani 1 1 d D . .
N21D N 0.9016(3) -0.1134(2) 0.24378(17) 0.035(2) Uani 1 1 d . . .
N22D N 0.62467(4) -0.04526(8) 0.29363(2) 0.123(5) Uani 1 1 d D . .
N1S N 0.6854(7) 0.0211(5) 0.0488(4) 0.151(6) Uani 1 1 d . . .
N2S N 1.3523(8) 0.2074(7) 0.0687(4) 0.191(8) Uani 1 1 d . . .
C1A C 1.18682(19) 0.28632(13) 0.15961(11) 0.039(3) Uani 1 1 d G . .
C2A C 1.2451(2) 0.29589(16) 0.16944(12) 0.036(3) Uani 1 1 d G . .
C3A C 1.2849(2) 0.3157(2) 0.14795(15) 0.046(3) Uani 1 1 d G . .
H3AA H 1.3243 0.3222 0.1546 0.055 Uiso 1 1 calc R . .
C4A C 1.2663(3) 0.3260(2) 0.11663(14) 0.042(3) Uani 1 1 d G . .
C5A C 1.2080(3) 0.31639(18) 0.10679(11) 0.039(3) Uani 1 1 d G . .
H5AA H 1.1955 0.3233 0.0856 0.047 Uiso 1 1 calc R . .
C6A C 1.1683(2) 0.29657(16) 0.12828(11) 0.034(2) Uani 1 1 d G . .
C7A C 1.1070(4) 0.2818(3) 0.1153(2) 0.036(3) Uani 1 1 d . . .
H7AA H 1.0793 0.2784 0.1337 0.043 Uiso 1 1 calc R . .
H7AB H 1.0908 0.3048 0.1012 0.043 Uiso 1 1 calc R . .
C8A C 1.3087(5) 0.3514(4) 0.0935(3) 0.071(4) Uani 1 1 d . . .
C9A C 1.3042(7) 0.3360(6) 0.0597(3) 0.131(7) Uani 1 1 d . . .
H9AA H 1.3146 0.3052 0.0588 0.196 Uiso 1 1 calc R . .
H9AB H 1.3316 0.3526 0.0462 0.196 Uiso 1 1 calc R . .
H9AC H 1.2634 0.3400 0.0520 0.196 Uiso 1 1 calc R . .
C10A C 1.2899(9) 0.4009(4) 0.0962(4) 0.151(7) Uani 1 1 d . . .
H10A H 1.2465 0.4030 0.0977 0.227 Uiso 1 1 calc R . .
H10B H 1.3037 0.4166 0.0772 0.227 Uiso 1 1 calc R . .
H10C H 1.3080 0.4136 0.1155 0.227 Uiso 1 1 calc R . .
C11A C 1.3731(6) 0.3515(7) 0.1052(5) 0.206(9) Uani 1 1 d . . .
H11A H 1.3893 0.3220 0.1040 0.309 Uiso 1 1 calc R . .
H11B H 1.3745 0.3616 0.1275 0.309 Uiso 1 1 calc R . .
H11C H 1.3969 0.3708 0.0916 0.309 Uiso 1 1 calc R . .
C1B C 1.0055(4) 0.2054(3) 0.1362(2) 0.036(3) Uani 1 1 d . . .
H1BA H 0.9992 0.2325 0.1245 0.054 Uiso 1 1 calc R . .
H1BB H 0.9848 0.2068 0.1569 0.054 Uiso 1 1 calc R . .
H1BC H 0.9898 0.1812 0.1236 0.054 Uiso 1 1 calc R . .
C2B C 1.09875(18) 0.19963(14) 0.11207(9) 0.027(2) Uani 1 1 d G . .
C3B C 1.1088(3) 0.23928(13) 0.09644(11) 0.032(2) Uani 1 1 d G . .
C4B C 1.1263(3) 0.23982(18) 0.06404(12) 0.043(3) Uani 1 1 d G . .
H4BA H 1.1331 0.2666 0.0535 0.052 Uiso 1 1 calc R . .
C5B C 1.1337(3) 0.2007(2) 0.04726(10) 0.058(3) Uani 1 1 d G . .
C6B C 1.1237(3) 0.16106(18) 0.06290(12) 0.044(3) Uani 1 1 d G . .
H6BA H 1.1287 0.1346 0.0516 0.053 Uiso 1 1 calc R . .
C7B C 1.1062(3) 0.16052(13) 0.09530(11) 0.034(3) Uani 1 1 d G . .
C8B C 1.1043(4) 0.1164(3) 0.1138(2) 0.030(2) Uani 1 1 d . . .
H8BA H 1.0781 0.1194 0.1328 0.036 Uiso 1 1 calc R . .
H8BB H 1.0867 0.0940 0.0996 0.036 Uiso 1 1 calc R . .
C9B C 1.1447(5) 0.2012(3) 0.0098(3) 0.064(4) Uani 1 1 d . . .
C10B C 1.1140(7) 0.2408(5) -0.0062(3) 0.105(5) Uani 1 1 d . . .
H10D H 1.1236 0.2414 -0.0292 0.158 Uiso 1 1 calc R . .
H10E H 1.1281 0.2676 0.0040 0.158 Uiso 1 1 calc R . .
H10F H 1.0708 0.2385 -0.0035 0.158 Uiso 1 1 calc R . .
C11B C 1.2110(6) 0.2094(5) 0.0069(3) 0.090(5) Uani 1 1 d . . .
H11D H 1.2215 0.2132 -0.0158 0.135 Uiso 1 1 calc R . .
H11E H 1.2329 0.1847 0.0157 0.135 Uiso 1 1 calc R . .
H11F H 1.2214 0.2357 0.0188 0.135 Uiso 1 1 calc R . .
C12B C 1.1284(7) 0.1604(4) -0.0068(3) 0.089(5) Uani 1 1 d . . .
H12A H 1.1375 0.1629 -0.0297 0.133 Uiso 1 1 calc R . .
H12B H 1.0858 0.1549 -0.0040 0.133 Uiso 1 1 calc R . .
H12C H 1.1511 0.1363 0.0025 0.133 Uiso 1 1 calc R . .
C1C C 1.1059(4) 0.0904(3) 0.2334(2) 0.034(2) Uani 1 1 d . . .
C2C C 1.1250(3) 0.0787(2) 0.19959(19) 0.026(2) Uani 1 1 d . . .
H2CA H 1.1585 0.0580 0.2007 0.031 Uiso 1 1 calc R . .
H2CB H 1.0916 0.0643 0.1884 0.031 Uiso 1 1 calc R . .
C3C C 1.18613(18) 0.10849(13) 0.15641(10) 0.031(2) Uani 1 1 d G . .
C4C C 1.1662(2) 0.10113(16) 0.12488(10) 0.033(2) Uani 1 1 d G . .
C5C C 1.2058(3) 0.08514(19) 0.10158(10) 0.036(3) Uani 1 1 d G . .
H5CA H 1.1923 0.0802 0.0803 0.043 Uiso 1 1 calc R . .
C6C C 1.2652(2) 0.0765(2) 0.10982(13) 0.034(2) Uani 1 1 d G . .
C7C C 1.28507(19) 0.0839(2) 0.14135(14) 0.043(3) Uani 1 1 d G . .
H7CA H 1.3252 0.0780 0.1469 0.051 Uiso 1 1 calc R . .
C8C C 1.24554(19) 0.09987(16) 0.16464(11) 0.034(3) Uani 1 1 d G . .
C9C C 1.2701(4) 0.1134(3) 0.1981(2) 0.035(2) Uani 1 1 d . . .
H9CA H 1.2972 0.0906 0.2062 0.042 Uiso 1 1 calc R . .
H9CB H 1.2367 0.1162 0.2135 0.042 Uiso 1 1 calc R . .
C10C C 1.3078(5) 0.0543(4) 0.0850(3) 0.061(4) Uani 1 1 d . . .
C11C C 1.3720(7) 0.0568(7) 0.0949(4) 0.184(9) Uani 1 1 d . . .
H11G H 1.3842 0.0872 0.0961 0.275 Uiso 1 1 calc R . .
H11H H 1.3965 0.0417 0.0790 0.275 Uiso 1 1 calc R . .
H11I H 1.3770 0.0431 0.1159 0.275 Uiso 1 1 calc R . .
C12C C 1.2907(8) 0.0058(5) 0.0809(5) 0.167(8) Uani 1 1 d . . .
H12D H 1.3135 -0.0067 0.0630 0.250 Uiso 1 1 calc R . .
H12E H 1.2481 0.0034 0.0763 0.250 Uiso 1 1 calc R . .
H12F H 1.2998 -0.0100 0.1007 0.250 Uiso 1 1 calc R . .
C13C C 1.2991(9) 0.0723(8) 0.0517(4) 0.244(10) Uani 1 1 d . . .
H13A H 1.3309 0.0931 0.0470 0.366 Uiso 1 1 calc R . .
H13B H 1.2605 0.0869 0.0505 0.366 Uiso 1 1 calc R . .
H13C H 1.3004 0.0486 0.0361 0.366 Uiso 1 1 calc R . .
C1D C 1.2259(4) 0.1956(3) 0.2541(2) 0.043(3) Uani 1 1 d . . .
H1DA H 1.1865 0.1928 0.2640 0.064 Uiso 1 1 calc R . .
H1DB H 1.2442 0.2228 0.2611 0.064 Uiso 1 1 calc R . .
H1DC H 1.2509 0.1712 0.2608 0.064 Uiso 1 1 calc R . .
C2D C 1.27437(17) 0.19582(14) 0.20377(10) 0.035(2) Uani 1 1 d G . .
C3D C 1.3042(2) 0.15718(13) 0.19620(13) 0.030(2) Uani 1 1 d G . .
C4D C 1.3620(2) 0.15863(17) 0.18339(15) 0.044(3) Uani 1 1 d G . .
H4DA H 1.3822 0.1325 0.1783 0.053 Uiso 1 1 calc R . .
C5D C 1.38989(19) 0.1987(2) 0.17813(15) 0.049(3) Uani 1 1 d G . .
C6D C 1.3600(2) 0.23736(17) 0.18570(15) 0.048(3) Uani 1 1 d G . .
H6DA H 1.3789 0.2645 0.1821 0.057 Uiso 1 1 calc R . .
C7D C 1.3023(2) 0.23591(13) 0.19851(13) 0.030(2) Uani 1 1 d G . .
C8D C 1.2689(4) 0.2800(2) 0.2022(2) 0.032(2) Uani 1 1 d . . .
H8DA H 1.2353 0.2765 0.2174 0.039 Uiso 1 1 calc R . .
H8DB H 1.2964 0.3020 0.2112 0.039 Uiso 1 1 calc R . .
C9D C 1.4568(4) 0.1969(4) 0.1675(3) 0.069(4) Uani 1 1 d . . .
C10D C 1.4791(5) 0.2430(5) 0.1599(4) 0.127(7) Uani 1 1 d . . .
H10G H 1.4772 0.2609 0.1793 0.190 Uiso 1 1 calc R . .
H10H H 1.4539 0.2559 0.1432 0.190 Uiso 1 1 calc R . .
H10I H 1.5203 0.2416 0.1522 0.190 Uiso 1 1 calc R . .
C11D C 1.4638(6) 0.1682(5) 0.1376(4) 0.129(6) Uani 1 1 d . . .
H11J H 1.4533 0.1383 0.1430 0.193 Uiso 1 1 calc R . .
H11K H 1.5051 0.1693 0.1301 0.193 Uiso 1 1 calc R . .
H11L H 1.4374 0.1787 0.1205 0.193 Uiso 1 1 calc R . .
C12D C 1.4966(5) 0.1806(6) 0.1940(4) 0.119(6) Uani 1 1 d . . .
H12G H 1.4827 0.1521 0.2012 0.178 Uiso 1 1 calc R . .
H12H H 1.4955 0.2009 0.2121 0.178 Uiso 1 1 calc R . .
H12I H 1.5374 0.1781 0.1860 0.178 Uiso 1 1 calc R . .
C1E C 0.83791(18) -0.06529(13) 0.14581(10) 0.035(3) Uani 1 1 d G . .
C2E C 0.77726(19) -0.07102(16) 0.15270(11) 0.030(2) Uani 1 1 d G . .
C3E C 0.73840(19) -0.0859(2) 0.12870(14) 0.035(3) Uani 1 1 d G . .
H3EA H 0.6974 -0.0898 0.1334 0.042 Uiso 1 1 calc R . .
C4E C 0.7602(2) -0.0951(2) 0.09781(13) 0.041(3) Uani 1 1 d G . .
C5E C 0.8208(3) -0.0894(2) 0.09091(10) 0.043(3) Uani 1 1 d G . .
H5EA H 0.8356 -0.0956 0.0700 0.052 Uiso 1 1 calc R . .
C6E C 0.8597(2) -0.07448(16) 0.11492(11) 0.031(2) Uani 1 1 d G . .
C7E C 0.9236(4) -0.0637(3) 0.1038(2) 0.038(3) Uani 1 1 d . . .
H7EA H 0.9500 -0.0616 0.1228 0.045 Uiso 1 1 calc R . .
H7EB H 0.9386 -0.0873 0.0899 0.045 Uiso 1 1 calc R . .
C8E C 0.7165(5) -0.1135(3) 0.0718(2) 0.054(3) Uani 1 1 d . . .
C9E C 0.7337(5) -0.0977(4) 0.0382(2) 0.071(4) Uani 1 1 d . . .
H9EA H 0.7368 -0.0660 0.0383 0.106 Uiso 1 1 calc R . .
H9EB H 0.7032 -0.1066 0.0227 0.106 Uiso 1 1 calc R . .
H9EC H 0.7721 -0.1103 0.0321 0.106 Uiso 1 1 calc R . .
C10E C 0.7208(5) -0.1642(4) 0.0740(3) 0.075(4) Uani 1 1 d . . .
H10J H 0.7608 -0.1735 0.0677 0.112 Uiso 1 1 calc R . .
H10K H 0.6914 -0.1773 0.0596 0.112 Uiso 1 1 calc R . .
H10L H 0.7129 -0.1735 0.0961 0.112 Uiso 1 1 calc R . .
C11E C 0.6515(5) -0.0988(4) 0.0777(3) 0.082(5) Uani 1 1 d . . .
H11M H 0.6500 -0.0671 0.0787 0.123 Uiso 1 1 calc R . .
H11N H 0.6372 -0.1110 0.0980 0.123 Uiso 1 1 calc R . .
H11O H 0.6263 -0.1089 0.0600 0.123 Uiso 1 1 calc R . .
C1F C 1.0211(4) 0.0124(3) 0.1326(2) 0.050(3) Uani 1 1 d . . .
H1FA H 1.0337 0.0066 0.1547 0.074 Uiso 1 1 calc R . .
H1FB H 1.0411 0.0385 0.1246 0.074 Uiso 1 1 calc R . .
H1FC H 1.0315 -0.0123 0.1189 0.074 Uiso 1 1 calc R . .
C2F C 0.93328(18) 0.01887(14) 0.10102(9) 0.032(2) Uani 1 1 d G . .
C3F C 0.9253(3) -0.02091(13) 0.08521(11) 0.029(2) Uani 1 1 d G . .
C4F C 0.9098(3) -0.02169(17) 0.05252(11) 0.042(3) Uani 1 1 d G . .
H4FA H 0.9044 -0.0486 0.0418 0.050 Uiso 1 1 calc R . .
C5F C 0.9022(3) 0.0173(2) 0.03564(9) 0.044(3) Uani 1 1 d G . .
C6F C 0.9102(3) 0.05710(17) 0.05145(11) 0.046(3) Uani 1 1 d G . .
H6FA H 0.9050 0.0835 0.0400 0.055 Uiso 1 1 calc R . .
C7F C 0.9257(3) 0.05787(13) 0.08414(11) 0.039(3) Uani 1 1 d G . .
C8F C 0.9273(4) 0.1023(3) 0.1017(2) 0.043(3) Uani 1 1 d . . .
H8FA H 0.9463 0.1241 0.0876 0.052 Uiso 1 1 calc R . .
H8FB H 0.9515 0.0998 0.1215 0.052 Uiso 1 1 calc R . .
C9F C 0.8857(4) 0.0174(3) -0.0022(2) 0.048(3) Uani 1 1 d . . .
C10F C 0.8225(6) 0.0370(5) -0.0045(3) 0.099(5) Uani 1 1 d . . .
H10M H 0.8037 0.0277 -0.0246 0.148 Uiso 1 1 calc R . .
H10N H 0.8251 0.0687 -0.0041 0.148 Uiso 1 1 calc R . .
H10O H 0.7985 0.0271 0.0138 0.148 Uiso 1 1 calc R . .
C11F C 0.9299(6) 0.0479(5) -0.0194(3) 0.105(6) Uani 1 1 d . . .
H11P H 0.9202 0.0493 -0.0423 0.157 Uiso 1 1 calc R . .
H11Q H 0.9705 0.0369 -0.0167 0.157 Uiso 1 1 calc R . .
H11R H 0.9271 0.0770 -0.0100 0.157 Uiso 1 1 calc R . .
C12F C 0.8859(7) -0.0279(5) -0.0166(3) 0.101(5) Uani 1 1 d . . .
H12J H 0.8845 -0.0258 -0.0401 0.151 Uiso 1 1 calc R . .
H12K H 0.8510 -0.0439 -0.0089 0.151 Uiso 1 1 calc R . .
H12L H 0.9222 -0.0431 -0.0101 0.151 Uiso 1 1 calc R . .
C1G C 0.9691(4) 0.1301(2) 0.1946(2) 0.032(2) Uani 1 1 d . . .
C2G C 0.9048(4) 0.1386(3) 0.18282(19) 0.028(2) Uani 1 1 d . . .
H2GA H 0.8797 0.1472 0.2013 0.033 Uiso 1 1 calc R . .
H2GB H 0.9050 0.1629 0.1673 0.033 Uiso 1 1 calc R . .
C3G C 0.8408(2) 0.11135(14) 0.14184(11) 0.036(3) Uani 1 1 d G . .
C4G C 0.8630(2) 0.11792(17) 0.11066(12) 0.035(3) Uani 1 1 d G . .
C5G C 0.8260(3) 0.1353(2) 0.08672(11) 0.055(3) Uani 1 1 d G . .
H5GA H 0.8410 0.1398 0.0656 0.066 Uiso 1 1 calc R . .
C6G C 0.7668(3) 0.1462(2) 0.09396(15) 0.058(3) Uani 1 1 d G . .
C7G C 0.7446(2) 0.1396(2) 0.12514(17) 0.047(3) Uani 1 1 d G . .
H7GA H 0.7046 0.1470 0.1300 0.057 Uiso 1 1 calc R . .
C8G C 0.7816(2) 0.12221(17) 0.14908(13) 0.040(3) Uani 1 1 d G . .
C9G C 0.7509(4) 0.1099(3) 0.1815(2) 0.048(3) Uani 1 1 d . . .
H9GA H 0.7225 0.1330 0.1876 0.058 Uiso 1 1 calc R . .
H9GB H 0.7813 0.1078 0.1986 0.058 Uiso 1 1 calc R . .
C10G C 0.7274(5) 0.1690(4) 0.0680(3) 0.072(4) Uani 1 1 d . . .
C11G C 0.6694(7) 0.1471(5) 0.0653(4) 0.156(6) Uani 1 1 d . . .
H11S H 0.6756 0.1166 0.0596 0.234 Uiso 1 1 calc R . .
H11T H 0.6455 0.1613 0.0487 0.234 Uiso 1 1 calc R . .
H11U H 0.6486 0.1488 0.0860 0.234 Uiso 1 1 calc R . .
C12G C 0.7130(7) 0.2156(5) 0.0800(4) 0.143(6) Uani 1 1 d . . .
H12M H 0.7038 0.2342 0.0615 0.215 Uiso 1 1 calc R . .
H12N H 0.7475 0.2273 0.0914 0.215 Uiso 1 1 calc R . .
H12O H 0.6787 0.2147 0.0945 0.215 Uiso 1 1 calc R . .
C13G C 0.7548(8) 0.1713(7) 0.0352(3) 0.175(8) Uani 1 1 d . . .
H13D H 0.7612 0.1419 0.0269 0.262 Uiso 1 1 calc R . .
H13E H 0.7930 0.1865 0.0365 0.262 Uiso 1 1 calc R . .
H13F H 0.7281 0.1870 0.0206 0.262 Uiso 1 1 calc R . .
C1H C 0.7810(4) 0.0213(3) 0.24083(19) 0.045(3) Uani 1 1 d . . .
H1HA H 0.7596 0.0470 0.2486 0.068 Uiso 1 1 calc R . .
H1HB H 0.8177 0.0176 0.2532 0.068 Uiso 1 1 calc R . .
H1HC H 0.7557 -0.0043 0.2434 0.068 Uiso 1 1 calc R . .
C2H C 0.74398(16) 0.02632(15) 0.18730(10) 0.029(2) Uani 1 1 d G . .
C3H C 0.7169(2) 0.06577(14) 0.17901(14) 0.039(3) Uani 1 1 d G . .
C4H C 0.6607(2) 0.06592(19) 0.16430(16) 0.051(3) Uani 1 1 d G . .
H4HA H 0.6424 0.0926 0.1587 0.061 Uiso 1 1 calc R . .
C5H C 0.63152(19) 0.0266(2) 0.15788(15) 0.050(3) Uani 1 1 d G . .
C6H C 0.6586(2) -0.01282(19) 0.16617(15) 0.039(3) Uani 1 1 d G . .
H6HA H 0.6389 -0.0394 0.1618 0.047 Uiso 1 1 calc R . .
C7H C 0.7148(2) -0.01297(14) 0.18088(13) 0.031(2) Uani 1 1 d G . .
C8H C 0.7490(4) -0.0567(3) 0.1851(2) 0.040(3) Uani 1 1 d . . .
H8HA H 0.7806 -0.0532 0.2014 0.048 Uiso 1 1 calc R . .
H8HB H 0.7212 -0.0793 0.1927 0.048 Uiso 1 1 calc R . .
C9H C 0.5662(4) 0.0273(4) 0.1440(3) 0.062(4) Uani 1 1 d . . .
C10H C 0.5433(5) -0.0189(4) 0.1350(4) 0.097(5) Uani 1 1 d . . .
H10P H 0.5487 -0.0384 0.1534 0.145 Uiso 1 1 calc R . .
H10Q H 0.5659 -0.0299 0.1166 0.145 Uiso 1 1 calc R . .
H10R H 0.5010 -0.0174 0.1294 0.145 Uiso 1 1 calc R . .
C11H C 0.5245(5) 0.0453(4) 0.1705(4) 0.090(5) Uani 1 1 d . . .
H11V H 0.5248 0.0257 0.1890 0.135 Uiso 1 1 calc R . .
H11W H 0.4839 0.0475 0.1620 0.135 Uiso 1 1 calc R . .
H11X H 0.5383 0.0740 0.1772 0.135 Uiso 1 1 calc R . .
C12H C 0.5641(5) 0.0563(5) 0.1132(3) 0.103(6) Uani 1 1 d . . .
H12P H 0.5850 0.0416 0.0956 0.155 Uiso 1 1 calc R . .
H12Q H 0.5835 0.0841 0.1177 0.155 Uiso 1 1 calc R . .
H12R H 0.5226 0.0613 0.1071 0.155 Uiso 1 1 calc R . .
C11 C 1.1115(4) 0.3052(3) 0.1986(2) 0.049(3) Uani 1 1 d . . .
H11Y H 1.1209 0.3334 0.1886 0.059 Uiso 1 1 calc R . .
H11Z H 1.1248 0.3063 0.2213 0.059 Uiso 1 1 calc R . .
C12 C 1.0442(4) 0.2978(3) 0.1976(2) 0.036(3) Uani 1 1 d . . .
C13 C 0.9171(4) 0.3033(3) 0.1608(2) 0.040(3) Uani 1 1 d . . .
C14 C 0.8754(5) 0.2703(3) 0.1659(2) 0.045(3) Uani 1 1 d . . .
H14A H 0.8611 0.2649 0.1870 0.054 Uiso 1 1 calc R . .
C15 C 0.8549(5) 0.2454(3) 0.1407(3) 0.060(3) Uani 1 1 d . . .
H15A H 0.8273 0.2228 0.1448 0.072 Uiso 1 1 calc R . .
C16 C 0.8732(4) 0.2526(3) 0.1101(3) 0.052(3) Uani 1 1 d . . .
H16A H 0.8575 0.2350 0.0934 0.062 Uiso 1 1 calc R . .
C17 C 0.9149(5) 0.2854(3) 0.1021(2) 0.055(3) Uani 1 1 d . . .
C18 C 0.9371(5) 0.2934(4) 0.0698(3) 0.068(4) Uani 1 1 d . . .
C19 C 0.9750(5) 0.3286(4) 0.0640(3) 0.079(4) Uani 1 1 d . . .
H19A H 0.9896 0.3338 0.0430 0.095 Uiso 1 1 calc R . .
C110 C 0.9917(5) 0.3567(4) 0.0900(3) 0.070(4) Uani 1 1 d . . .
H12S H 1.0152 0.3815 0.0855 0.084 Uiso 1 1 calc R . .
C111 C 0.9750(4) 0.3491(3) 0.1204(3) 0.051(3) Uani 1 1 d . . .
H12T H 0.9888 0.3677 0.1370 0.061 Uiso 1 1 calc R . .
C112 C 0.9372(4) 0.3136(3) 0.1286(2) 0.047(3) Uani 1 1 d . . .
C113 C 0.9196(6) 0.28055(10) 0.01190(3) 0.132(6) Uani 1 1 d D . .
H12U H 0.9108 0.3116 0.0115 0.198 Uiso 1 1 calc R . .
H12V H 0.8902 0.2650 -0.0011 0.198 Uiso 1 1 calc R . .
H12W H 0.9595 0.2755 0.0031 0.198 Uiso 1 1 calc R . .
C114 C 0.94730(11) 0.22257(5) 0.0460(3) 0.094(5) Uani 1 1 d D . .
H12X H 0.9483 0.2118 0.0682 0.141 Uiso 1 1 calc R . .
H12Y H 0.9881 0.2258 0.0380 0.141 Uiso 1 1 calc R . .
H12Z H 0.9257 0.2020 0.0325 0.141 Uiso 1 1 calc R . .
C21 C 0.8975(4) -0.0901(3) 0.1902(2) 0.037(2) Uani 1 1 d U . .
H21A H 0.9365 -0.1007 0.1824 0.045 Uiso 1 1 calc R . .
H21B H 0.8684 -0.1139 0.1878 0.045 Uiso 1 1 calc R . .
C22 C 0.9027(4) -0.0781(2) 0.22610(18) 0.027(2) Uani 1 1 d . . .
C23 C 0.8380(4) -0.0793(3) 0.2947(2) 0.036(2) Uani 1 1 d . . .
C24 C 0.8452(5) -0.0467(3) 0.3166(2) 0.050(3) Uani 1 1 d . . .
H24A H 0.8841 -0.0408 0.3244 0.060 Uiso 1 1 calc R . .
C25 C 0.7973(5) -0.0212(3) 0.3284(3) 0.054(3) Uani 1 1 d . . .
H25A H 0.8040 0.0012 0.3437 0.065 Uiso 1 1 calc R . .
C26 C 0.7402(5) -0.0299(3) 0.3170(2) 0.058(3) Uani 1 1 d . . .
H26A H 0.7075 -0.0137 0.3249 0.069 Uiso 1 1 calc R . .
C27 C 0.7302(4) -0.0628(3) 0.2937(3) 0.047(3) Uani 1 1 d . . .
C28 C 0.6711(5) -0.0717(3) 0.2813(3) 0.062(4) Uani 1 1 d . . .
C29 C 0.6631(5) -0.1030(3) 0.2587(3) 0.052(3) Uani 1 1 d . . .
H29A H 0.6246 -0.1080 0.2500 0.062 Uiso 1 1 calc R . .
C210 C 0.7115(4) -0.1278(3) 0.2482(2) 0.042(3) Uani 1 1 d . . .
H21C H 0.7045 -0.1499 0.2327 0.050 Uiso 1 1 calc R . .
C211 C 0.7676(4) -0.1220(2) 0.2591(2) 0.033(3) Uani 1 1 d . . .
H21D H 0.7988 -0.1399 0.2515 0.039 Uiso 1 1 calc R . .
C212 C 0.7796(4) -0.0892(3) 0.2819(2) 0.030(2) Uani 1 1 d . . .
C213 C 0.56714(5) -0.0512(3) 0.27749(7) 0.121(6) Uani 1 1 d D . .
H21E H 0.5704 -0.0419 0.2550 0.182 Uiso 1 1 calc R . .
H21F H 0.5368 -0.0338 0.2884 0.182 Uiso 1 1 calc R . .
H21G H 0.5559 -0.0818 0.2783 0.182 Uiso 1 1 calc R . .
C214 C 0.6071(2) -0.06094(14) 0.32558(4) 0.371(13) Uani 1 1 d D . .
H21H H 0.6428 -0.0681 0.3381 0.556 Uiso 1 1 calc R . .
H21I H 0.5823 -0.0869 0.3233 0.556 Uiso 1 1 calc R . .
H21J H 0.5845 -0.0383 0.3367 0.556 Uiso 1 1 calc R . .
C11S C 0.7186(6) 0.0218(5) 0.0689(3) 0.090(5) Uani 1 1 d . . .
C12S C 0.7614(4) 0.0239(4) 0.0935(3) 0.061(3) Uani 1 1 d . . .
H121 H 0.7844 0.0507 0.0914 0.092 Uiso 1 1 calc R . .
H122 H 0.7882 -0.0010 0.0919 0.092 Uiso 1 1 calc R . .
H123 H 0.7415 0.0235 0.1145 0.092 Uiso 1 1 calc R . .
C21S C 1.3156(7) 0.2055(5) 0.0874(3) 0.102(5) Uani 1 1 d . . .
C22S C 1.2713(5) 0.2006(4) 0.1092(3) 0.076(4) Uani 1 1 d . . .
H223 H 1.2500 0.2281 0.1116 0.114 Uiso 1 1 calc R . .
H222 H 1.2883 0.1921 0.1300 0.114 Uiso 1 1 calc R . .
H221 H 1.2437 0.1782 0.1018 0.114 Uiso 1 1 calc R . .

loop_
_atom_site_aniso_label
_atom_site_aniso_U_11
_atom_site_aniso_U_22
_atom_site_aniso_U_33
_atom_site_aniso_U_23
_atom_site_aniso_U_13
_atom_site_aniso_U_12
Pb1 0.03815(17) 0.02429(14) 0.03065(17) -0.00064(15) 0.00351(17) -0.00056(15)
Pb2 0.03822(17) 0.02312(14) 0.02948(16) 0.00014(15) -0.00165(16) 0.00131(14)
S1D 0.0514(14) 0.0291(11) 0.0490(15) 0.0048(12) 0.0161(13) 0.0110(10)
S2D 0.0412(13) 0.0272(11) 0.0490(14) 0.0117(11) -0.0048(12) -0.0012(10)
O1A 0.028(3) 0.032(3) 0.045(4) 0.004(3) 0.014(3) -0.006(3)
O1B 0.036(3) 0.044(3) 0.022(3) 0.000(3) -0.007(3) -0.001(3)
O1C 0.045(4) 0.024(3) 0.031(3) 0.007(3) 0.005(3) 0.000(3)
O2C 0.041(3) 0.026(3) 0.023(3) 0.007(2) 0.002(3) -0.008(3)
O3C 0.043(3) 0.028(3) 0.030(3) 0.001(3) 0.024(3) 0.002(3)
O1D 0.030(3) 0.033(3) 0.032(3) 0.003(3) 0.009(3) 0.009(3)
O1E 0.041(3) 0.037(3) 0.019(3) -0.005(3) -0.011(3) -0.006(3)
O1F 0.041(3) 0.034(3) 0.028(3) 0.006(3) -0.016(3) -0.002(3)
O1G 0.041(3) 0.016(3) 0.034(3) 0.007(3) 0.008(3) 0.012(2)
O2G 0.039(3) 0.030(3) 0.054(4) 0.006(3) -0.013(3) 0.000(3)
O3G 0.034(3) 0.036(3) 0.025(3) -0.001(3) -0.019(3) -0.004(3)
O1H 0.029(3) 0.050(3) 0.026(3) -0.006(3) -0.016(3) 0.016(3)
O1W 0.049(4) 0.046(4) 0.031(3) -0.005(3) 0.006(3) 0.008(3)
O2W 0.020(3) 0.033(3) 0.055(4) -0.006(3) 0.007(3) -0.005(2)
O23D 0.019(3) 0.048(3) 0.029(3) 0.020(3) 0.007(3) 0.015(2)
O13D 0.045(4) 0.056(4) 0.042(4) 0.015(3) 0.020(3) 0.025(3)
O22D 0.029(3) 0.051(4) 0.051(4) 0.020(3) -0.015(3) -0.010(3)
O11D 0.033(3) 0.016(3) 0.061(4) 0.014(3) 0.003(3) -0.011(2)
O21D 0.045(3) 0.033(3) 0.022(3) 0.003(3) -0.002(3) 0.001(3)
O12D 0.052(4) 0.071(4) 0.042(4) -0.027(3) 0.012(3) 0.032(3)
N11D 0.032(4) 0.047(4) 0.048(5) 0.000(4) 0.007(4) 0.002(4)
N12D 0.071(6) 0.118(8) 0.045(5) 0.003(6) -0.011(5) 0.044(6)
N21D 0.032(4) 0.036(4) 0.035(4) 0.008(3) -0.002(4) -0.004(3)
N22D 0.026(5) 0.135(9) 0.210(13) -0.056(9) 0.053(7) -0.018(6)
N1S 0.152(12) 0.154(12) 0.148(12) 0.039(11) -0.065(10) -0.010(10)
N2S 0.153(14) 0.29(2) 0.135(12) 0.059(14) 0.047(11) 0.003(14)
C1A 0.033(5) 0.021(4) 0.064(6) 0.013(5) 0.012(5) -0.011(4)
C2A 0.036(5) 0.027(5) 0.044(6) 0.001(4) 0.000(5) 0.007(4)
C3A 0.041(5) 0.053(6) 0.044(6) -0.012(5) 0.007(5) -0.004(5)
C4A 0.047(6) 0.031(5) 0.048(6) -0.007(5) 0.001(5) -0.007(4)
C5A 0.056(6) 0.023(5) 0.039(5) 0.002(4) 0.001(5) -0.008(4)
C6A 0.038(5) 0.033(5) 0.030(5) 0.015(4) -0.003(4) 0.006(4)
C7A 0.043(5) 0.025(4) 0.040(5) -0.011(4) 0.015(5) 0.000(4)
C8A 0.072(7) 0.083(8) 0.058(7) 0.022(6) 0.023(6) -0.035(6)
C9A 0.165(14) 0.158(14) 0.070(9) -0.008(10) 0.062(9) -0.054(12)
C10A 0.249(18) 0.048(8) 0.157(14) 0.015(9) 0.092(13) -0.043(10)
C11A 0.055(9) 0.34(2) 0.224(18) 0.164(16) 0.005(11) -0.075(12)
C1B 0.034(5) 0.030(5) 0.043(6) 0.003(4) 0.005(5) -0.006(4)
C2B 0.021(4) 0.040(5) 0.019(4) -0.005(4) -0.015(4) -0.007(4)
C3B 0.035(5) 0.034(5) 0.028(5) 0.000(4) 0.000(4) -0.007(4)
C4B 0.055(6) 0.046(6) 0.029(5) 0.008(5) 0.016(5) -0.011(5)
C5B 0.069(7) 0.031(5) 0.073(8) -0.001(6) 0.007(6) -0.003(5)
C6B 0.058(6) 0.056(6) 0.019(5) -0.018(5) 0.009(5) -0.007(5)
C7B 0.039(5) 0.026(4) 0.038(5) 0.005(4) -0.007(4) -0.012(4)
C8B 0.025(4) 0.037(5) 0.029(5) -0.004(4) -0.001(4) -0.007(4)
C9B 0.084(7) 0.048(6) 0.060(7) -0.001(6) 0.043(6) -0.004(6)
C10B 0.146(12) 0.110(10) 0.060(8) 0.034(8) 0.032(8) 0.052(9)
C11B 0.083(9) 0.107(11) 0.079(9) -0.013(8) 0.019(8) -0.009(8)
C12B 0.159(13) 0.075(8) 0.033(6) 0.002(6) 0.012(8) -0.028(9)
C1C 0.034(5) 0.022(4) 0.045(5) 0.027(4) 0.014(4) -0.002(4)
C2C 0.025(4) 0.022(4) 0.031(5) 0.006(4) 0.010(4) -0.003(3)
C3C 0.046(5) 0.008(4) 0.038(5) 0.002(4) -0.006(5) 0.000(4)
C4C 0.039(5) 0.025(4) 0.034(5) -0.004(4) 0.007(4) -0.008(4)
C5C 0.049(6) 0.053(6) 0.006(4) -0.005(4) -0.007(4) -0.003(5)
C6C 0.033(5) 0.032(5) 0.038(5) -0.009(4) 0.011(5) 0.001(4)
C7C 0.044(6) 0.039(5) 0.045(6) 0.000(5) 0.015(5) 0.000(5)
C8C 0.034(5) 0.021(4) 0.046(6) 0.005(4) 0.000(5) -0.006(4)
C9C 0.031(4) 0.025(4) 0.048(6) 0.005(4) -0.011(5) -0.003(4)
C10C 0.068(7) 0.056(7) 0.058(7) -0.009(6) 0.020(6) -0.003(6)
C11C 0.061(10) 0.32(2) 0.165(15) -0.139(15) 0.004(10) 0.025(13)
C12C 0.198(17) 0.085(10) 0.218(17) -0.081(11) 0.096(14) -0.021(11)
C13C 0.262(17) 0.41(3) 0.061(10) 0.046(14) 0.078(11) 0.229(17)
C1D 0.045(5) 0.044(5) 0.039(5) 0.016(5) 0.002(5) -0.010(5)
C2D 0.035(4) 0.036(4) 0.033(5) -0.006(5) 0.005(4) -0.012(4)
C3D 0.040(5) 0.027(4) 0.022(5) 0.002(4) 0.003(4) -0.004(4)
C4D 0.054(6) 0.036(5) 0.042(6) -0.001(5) 0.002(5) 0.005(5)
C5D 0.031(5) 0.057(6) 0.058(6) 0.011(5) -0.002(5) -0.034(4)
C6D 0.066(7) 0.015(4) 0.062(7) 0.000(5) -0.008(6) 0.012(4)
C7D 0.033(4) 0.031(4) 0.026(5) 0.002(4) 0.001(4) 0.007(4)
C8D 0.030(4) 0.020(4) 0.046(5) -0.010(4) 0.013(4) -0.005(3)
C9D 0.038(6) 0.051(6) 0.118(10) 0.021(7) 0.020(6) -0.012(5)
C10D 0.046(7) 0.098(11) 0.235(18) -0.007(12) 0.065(9) 0.001(7)
C11D 0.116(10) 0.091(10) 0.179(13) -0.046(10) 0.103(10) -0.020(8)
C12D 0.029(6) 0.186(16) 0.141(13) 0.041(12) -0.015(8) -0.006(8)
C1E 0.049(5) 0.022(4) 0.033(5) 0.008(4) -0.011(5) -0.003(4)
C2E 0.048(5) 0.018(4) 0.025(5) 0.009(4) 0.011(4) -0.003(4)
C3E 0.032(5) 0.040(5) 0.033(5) -0.006(4) 0.011(4) 0.000(4)
C4E 0.056(6) 0.040(5) 0.028(5) -0.003(4) -0.016(5) -0.014(5)
C5E 0.035(5) 0.042(5) 0.053(6) -0.003(5) 0.011(5) -0.008(4)
C6E 0.034(5) 0.025(4) 0.035(5) -0.005(4) 0.003(4) -0.001(4)
C7E 0.037(5) 0.046(5) 0.031(5) -0.009(4) -0.005(5) 0.004(4)
C8E 0.065(7) 0.050(6) 0.046(6) -0.010(5) 0.010(6) -0.005(5)
C9E 0.061(7) 0.115(10) 0.037(6) 0.002(7) -0.009(6) -0.021(7)
C10E 0.074(8) 0.079(8) 0.071(8) -0.028(7) -0.001(7) -0.040(6)
C11E 0.049(7) 0.103(10) 0.094(10) -0.003(8) -0.003(7) 0.001(7)
C1F 0.039(5) 0.050(6) 0.059(7) 0.009(5) -0.026(5) 0.003(5)
C2F 0.034(5) 0.020(4) 0.042(5) -0.003(4) 0.006(4) -0.011(4)
C3F 0.034(5) 0.029(4) 0.024(4) 0.000(4) 0.005(4) -0.007(4)
C4F 0.054(6) 0.032(5) 0.040(5) -0.006(4) -0.003(5) 0.002(5)
C5F 0.038(5) 0.050(6) 0.045(6) -0.011(5) -0.009(5) 0.000(5)
C6F 0.049(6) 0.062(6) 0.027(5) 0.007(5) -0.012(5) -0.005(5)
C7F 0.039(5) 0.050(5) 0.029(5) -0.005(5) 0.003(4) -0.014(4)
C8F 0.042(6) 0.063(6) 0.025(5) 0.003(5) 0.003(5) -0.008(5)
C9F 0.058(6) 0.053(6) 0.032(5) 0.005(5) -0.021(5) -0.034(5)
C10F 0.100(10) 0.156(13) 0.041(7) -0.003(8) -0.036(7) 0.018(10)
C11F 0.097(10) 0.174(14) 0.043(7) 0.004(9) 0.002(7) -0.050(10)
C12F 0.147(12) 0.132(12) 0.024(6) 0.016(8) -0.014(7) -0.032(10)
C1G 0.039(5) 0.020(4) 0.037(5) 0.009(4) -0.006(4) -0.017(4)
C2G 0.028(4) 0.028(4) 0.027(4) -0.006(4) -0.012(4) -0.003(4)
C3G 0.039(5) 0.027(5) 0.042(6) 0.006(4) -0.009(5) -0.002(4)
C4G 0.043(5) 0.028(4) 0.034(5) 0.014(4) 0.000(5) -0.011(4)
C5G 0.106(8) 0.026(5) 0.033(5) 0.021(4) -0.031(6) -0.024(5)
C6G 0.059(7) 0.043(6) 0.073(8) 0.002(6) -0.021(6) 0.002(5)
C7G 0.049(6) 0.037(5) 0.056(6) -0.003(5) -0.033(5) 0.004(5)
C8G 0.044(5) 0.034(5) 0.042(6) -0.008(5) -0.013(5) -0.007(4)
C9G 0.027(5) 0.043(5) 0.074(7) -0.011(5) -0.014(5) 0.022(4)
C10G 0.066(7) 0.076(8) 0.074(8) 0.023(7) -0.033(7) 0.018(6)
C11G 0.129(11) 0.160(13) 0.179(13) 0.100(11) -0.118(10) -0.064(10)
C12G 0.159(12) 0.111(11) 0.159(13) 0.010(10) -0.110(10) 0.056(10)
C13G 0.133(13) 0.32(2) 0.072(9) 0.083(12) -0.012(10) 0.089(14)
C1H 0.061(6) 0.055(6) 0.020(5) -0.006(5) -0.009(5) 0.009(5)
C2H 0.026(4) 0.024(4) 0.037(5) -0.002(4) -0.002(4) 0.005(4)
C3H 0.055(6) 0.027(5) 0.036(5) 0.003(4) 0.001(5) -0.005(4)
C4H 0.042(6) 0.030(5) 0.082(8) -0.007(5) -0.010(6) 0.010(4)
C5H 0.038(5) 0.058(6) 0.054(6) 0.005(6) -0.012(5) -0.001(5)
C6H 0.022(5) 0.058(6) 0.035(5) -0.005(5) 0.002(4) -0.006(4)
C7H 0.028(5) 0.039(5) 0.027(5) -0.006(4) -0.002(4) 0.015(4)
C8H 0.026(4) 0.054(6) 0.041(5) -0.012(5) 0.012(5) -0.006(4)
C9H 0.021(5) 0.084(8) 0.079(8) 0.006(7) 0.003(5) 0.006(5)
C10H 0.040(6) 0.093(9) 0.156(12) -0.062(9) -0.025(7) -0.002(6)
C11H 0.051(7) 0.083(9) 0.137(13) -0.019(9) 0.002(8) 0.006(7)
C12H 0.040(7) 0.154(13) 0.116(11) 0.011(11) -0.035(7) 0.005(8)
C11 0.072(6) 0.037(5) 0.038(5) -0.012(5) 0.023(5) 0.020(5)
C12 0.048(5) 0.041(5) 0.019(5) 0.003(4) 0.010(4) 0.006(4)
C13 0.037(5) 0.032(4) 0.051(6) 0.017(4) 0.016(5) 0.018(4)
C14 0.066(7) 0.042(5) 0.026(5) 0.004(5) 0.008(5) -0.002(5)
C15 0.067(7) 0.050(6) 0.062(7) 0.028(6) -0.001(6) 0.007(6)
C16 0.036(5) 0.042(6) 0.078(8) -0.006(6) -0.013(6) -0.005(5)
C17 0.085(7) 0.050(5) 0.031(5) 0.024(4) 0.012(5) 0.056(5)
C18 0.064(7) 0.104(9) 0.038(6) 0.019(6) -0.009(6) 0.038(6)
C19 0.058(7) 0.144(10) 0.035(6) 0.051(7) 0.009(6) 0.037(7)
C110 0.069(7) 0.096(8) 0.046(6) 0.038(6) 0.031(6) 0.026(6)
C111 0.030(5) 0.048(5) 0.076(7) 0.043(5) 0.002(5) 0.006(4)
C112 0.058(6) 0.041(5) 0.041(6) 0.000(5) -0.007(5) 0.025(5)
C113 0.154(13) 0.168(14) 0.074(9) 0.027(10) 0.006(10) 0.091(11)
C114 0.105(10) 0.096(10) 0.080(9) -0.012(8) -0.013(8) 0.031(8)
C21 0.045(4) 0.016(3) 0.051(5) -0.005(3) 0.005(4) -0.008(3)
C22 0.041(5) 0.022(4) 0.018(4) 0.003(4) 0.009(4) 0.006(4)
C23 0.042(5) 0.034(5) 0.030(5) -0.008(4) -0.009(5) -0.013(4)
C24 0.047(6) 0.061(6) 0.041(6) -0.018(5) -0.009(5) -0.014(5)
C25 0.066(7) 0.040(6) 0.057(7) -0.004(6) 0.009(6) -0.013(5)
C26 0.078(7) 0.031(5) 0.065(7) -0.003(5) 0.027(6) -0.006(5)
C27 0.044(5) 0.024(4) 0.071(7) 0.008(5) 0.010(6) -0.014(4)
C28 0.042(6) 0.047(6) 0.097(9) -0.008(6) 0.009(6) -0.017(5)
C29 0.044(6) 0.047(6) 0.065(7) -0.014(6) 0.006(6) -0.001(5)
C210 0.063(6) 0.035(5) 0.027(5) -0.002(4) -0.005(5) -0.019(5)
C211 0.045(5) 0.012(4) 0.041(5) 0.000(4) 0.003(5) -0.002(4)
C212 0.033(5) 0.023(4) 0.034(5) -0.002(4) -0.005(4) -0.002(4)
C213 0.080(9) 0.147(13) 0.137(13) -0.033(11) -0.037(9) 0.046(9)
C214 0.107(11) 0.246(15) 0.76(4) -0.355(18) 0.212(16) -0.088(11)
C11S 0.081(8) 0.098(10) 0.092(9) -0.008(9) -0.047(7) 0.018(8)
C12S 0.045(5) 0.062(7) 0.078(7) 0.002(6) 0.045(5) -0.002(5)
C21S 0.120(11) 0.115(11) 0.071(9) 0.021(9) 0.038(9) 0.033(9)
C22S 0.092(8) 0.053(7) 0.083(8) 0.008(7) 0.053(7) -0.003(6)

loop_
_atom_type_symbol
_atom_type_description
_atom_type_scat_dispersion_real
_atom_type_scat_dispersion_imag
_atom_type_scat_source
C C 0.0033 0.0016 'International Tables Vol C Tables 4.2.6.8 and 6.1.1.4'
H H 0.0000 0.0000 'International Tables Vol C Tables 4.2.6.8 and 6.1.1.4'
N N 0.0061 0.0033 'International Tables Vol C Tables 4.2.6.8 and 6.1.1.4'
O O 0.0106 0.0060 'International Tables Vol C Tables 4.2.6.8 and 6.1.1.4'
Pb Pb -3.3944 10.1111 'International Tables Vol C Tables 4.2.6.8 and 6.1.1.4'
S S 0.1246 0.1234 'International Tables Vol C Tables 4.2.6.8 and 6.1.1.4'

loop_
_geom_angle_atom_site_label_1
_geom_angle_atom_site_label_2
_geom_angle_atom_site_label_3
_geom_angle
_geom_angle_site_symmetry_1
_geom_angle_site_symmetry_3
_geom_angle_publ_flag
O1G Pb1 O1W 88.35(19) . . ?
O1G Pb1 O11D 74.85(16) . . ?
O1W Pb1 O11D 74.99(19) . . ?
O1G Pb1 O1C 79.81(18) . . ?
O1W Pb1 O1C 73.54(17) . . ?
O11D Pb1 O1C 139.77(18) . . ?
O1G Pb1 O1B 80.26(18) . . ?
O1W Pb1 O1B 149.20(18) . . ?
O11D Pb1 O1B 74.43(18) . . ?
O1C Pb1 O1B 131.15(17) . . ?
O1G Pb1 O1A 133.36(16) . . ?
O1W Pb1 O1A 96.51(17) . . ?
O11D Pb1 O1A 62.04(16) . . ?
O1C Pb1 O1A 145.91(17) . . ?
O1B Pb1 O1A 72.15(17) . . ?
O1G Pb1 O3C 92.46(16) . . ?
O1W Pb1 O3C 132.58(17) . . ?
O11D Pb1 O3C 150.11(18) . . ?
O1C Pb1 O3C 60.06(16) . . ?
O1B Pb1 O3C 76.83(17) . . ?
O1A Pb1 O3C 115.97(16) . . ?
O1G Pb1 O1D 155.64(16) . . ?
O1W Pb1 O1D 87.98(18) . . ?
O11D Pb1 O1D 127.06(16) . . ?
O1C Pb1 O1D 76.06(17) . . ?
O1B Pb1 O1D 113.61(16) . . ?
O1A Pb1 O1D 70.99(16) . . ?
O3C Pb1 O1D 72.68(16) . . ?
O2W Pb2 O2C 86.73(19) . 7_756 ?
O2W Pb2 O21D 75.06(18) . . ?
O2C Pb2 O21D 75.70(17) 7_756 . ?
O2W Pb2 O2G 71.95(17) . . ?
O2C Pb2 O2G 79.02(19) 7_756 . ?
O21D Pb2 O2G 139.17(18) . . ?
O2W Pb2 O3G 130.36(17) . . ?
O2C Pb2 O3G 95.56(16) 7_756 . ?
O21D Pb2 O3G 153.29(18) . . ?
O2G Pb2 O3G 60.06(17) . . ?
O2W Pb2 O1H 152.51(18) . . ?
O2C Pb2 O1H 80.70(18) 7_756 . ?
O21D Pb2 O1H 78.17(18) . . ?
O2G Pb2 O1H 128.40(17) . . ?
O3G Pb2 O1H 75.49(17) . . ?
O2W Pb2 O1E 95.72(17) . . ?
O2C Pb2 O1E 133.38(16) 7_756 . ?
O21D Pb2 O1E 60.34(16) . . ?
O2G Pb2 O1E 145.70(17) . . ?
O3G Pb2 O1E 116.40(15) . . ?
O1H Pb2 O1E 76.11(17) . . ?
O2W Pb2 O1F 84.28(18) . . ?
O2C Pb2 O1F 156.47(17) 7_756 . ?
O21D Pb2 O1F 122.36(16) . . ?
O2G Pb2 O1F 77.53(17) . . ?
O3G Pb2 O1F 74.26(16) . . ?
O1H Pb2 O1F 115.85(15) . . ?
O1E Pb2 O1F 69.31(15) . . ?
O12D S1D O13D 115.0(4) . . ?
O12D S1D N11D 107.2(4) . . ?
O13D S1D N11D 113.1(4) . . ?
O12D S1D C13 107.8(4) . . ?
O13D S1D C13 106.5(4) . . ?
N11D S1D C13 106.8(4) . . ?
O23D S2D O22D 114.9(4) . . ?
O23D S2D N21D 106.5(4) . . ?
O22D S2D N21D 112.9(4) . . ?
O23D S2D C23 107.8(4) . . ?
O22D S2D C23 106.3(4) . . ?
N21D S2D C23 108.2(4) . . ?
C1A O1A C11 114.7(6) . . ?
C1A O1A Pb1 140.5(4) . . ?
C11 O1A Pb1 104.8(5) . . ?
C2B O1B C1B 109.2(5) . . ?
C2B O1B Pb1 139.0(4) . . ?
C1B O1B Pb1 111.7(5) . . ?
C1C O1C Pb1 121.8(5) . . ?
C1C O2C Pb2 139.1(5) . 7_756 ?
C3C O3C C2C 114.0(5) . . ?
C3C O3C Pb1 133.6(3) . . ?
C2C O3C Pb1 112.0(4) . . ?
C2D O1D C1D 112.2(5) . . ?
C2D O1D Pb1 141.3(4) . . ?
C1D O1D Pb1 106.6(4) . . ?
C1E O1E C21 113.2(5) . . ?
C1E O1E Pb2 134.7(4) . . ?
C21 O1E Pb2 111.0(4) . . ?
C2F O1F C1F 113.7(6) . . ?
C2F O1F Pb2 138.8(4) . . ?
C1F O1F Pb2 107.5(5) . . ?
C1G O1G Pb1 135.7(5) . . ?
C1G O2G Pb2 118.4(5) . . ?
C3G O3G C2G 112.0(5) . . ?
C3G O3G Pb2 137.3(4) . . ?
C2G O3G Pb2 110.6(4) . . ?
C2H O1H C1H 111.2(5) . . ?
C2H O1H Pb2 137.7(3) . . ?
C1H O1H Pb2 110.6(5) . . ?
Pb1 O1W H1W1 124.1(9) . . ?
Pb1 O1W H1W2 124.1(8) . . ?
H1W1 O1W H1W2 105.4(15) . . ?
Pb2 O2W H2W1 126.4(9) . . ?
Pb2 O2W H2W2 127.0(11) . . ?
H2W1 O2W H2W2 104.7(11) . . ?
C12 O11D Pb1 122.8(5) . . ?
C22 O21D Pb2 127.9(5) . . ?
C12 N11D S1D 119.5(6) . . ?
C18 N12D C113 117.4(5) . . ?
C18 N12D C114 112.8(6) . . ?
C113 N12D C114 107.4(6) . . ?
C22 N21D S2D 119.3(6) . . ?
C28 N22D C213 114.2(5) . . ?
C28 N22D C214 109.6(5) . . ?
C213 N22D C214 97.8(3) . . ?
C2A C1A C6A 120.0 . . ?
C2A C1A O1A 121.0(3) . . ?
C6A C1A O1A 118.5(3) . . ?
C3A C2A C1A 120.0 . . ?
C3A C2A C8D 118.7(4) . . ?
C1A C2A C8D 120.9(4) . . ?
C2A C3A C4A 120.0 . . ?
C2A C3A H3AA 120.0 . . ?
C4A C3A H3AA 120.0 . . ?
C5A C4A C3A 120.0 . . ?
C5A C4A C8A 119.6(6) . . ?
C3A C4A C8A 120.3(6) . . ?
C4A C5A C6A 120.0 . . ?
C4A C5A H5AA 120.0 . . ?
C6A C5A H5AA 120.0 . . ?
C5A C6A C1A 120.0 . . ?
C5A C6A C7A 118.2(4) . . ?
C1A C6A C7A 121.4(4) . . ?
C3B C7A C6A 114.0(6) . . ?
C3B C7A H7AA 108.7 . . ?
C6A C7A H7AA 108.7 . . ?
C3B C7A H7AB 108.7 . . ?
C6A C7A H7AB 108.7 . . ?
H7AA C7A H7AB 107.6 . . ?
C9A C8A C11A 111.5(13) . . ?
C9A C8A C4A 112.3(10) . . ?
C11A C8A C4A 112.3(10) . . ?
C9A C8A C10A 111.0(12) . . ?
C11A C8A C10A 103.1(13) . . ?
C4A C8A C10A 106.0(10) . . ?
C8A C9A H9AA 109.5 . . ?
C8A C9A H9AB 109.5 . . ?
H9AA C9A H9AB 109.5 . . ?
C8A C9A H9AC 109.5 . . ?
H9AA C9A H9AC 109.5 . . ?
H9AB C9A H9AC 109.5 . . ?
C8A C10A H10A 109.5 . . ?
C8A C10A H10B 109.5 . . ?
H10A C10A H10B 109.5 . . ?
C8A C10A H10C 109.5 . . ?
H10A C10A H10C 109.5 . . ?
H10B C10A H10C 109.5 . . ?
C8A C11A H11A 109.5 . . ?
C8A C11A H11B 109.5 . . ?
H11A C11A H11B 109.5 . . ?
C8A C11A H11C 109.5 . . ?
H11A C11A H11C 109.5 . . ?
H11B C11A H11C 109.5 . . ?
O1B C1B H1BA 109.5 . . ?
O1B C1B H1BB 109.5 . . ?
H1BA C1B H1BB 109.5 . . ?
O1B C1B H1BC 109.5 . . ?
H1BA C1B H1BC 109.5 . . ?
H1BB C1B H1BC 109.5 . . ?
O1B C2B C3B 119.5(3) . . ?
O1B C2B C7B 119.0(3) . . ?
C3B C2B C7B 120.0 . . ?
C4B C3B C2B 120.0 . . ?
C4B C3B C7A 119.3(4) . . ?
C2B C3B C7A 120.4(4) . . ?
C3B C4B C5B 120.0 . . ?
C3B C4B H4BA 120.0 . . ?
C5B C4B H4BA 120.0 . . ?
C6B C5B C4B 120.0 . . ?
C6B C5B C9B 119.4(5) . . ?
C4B C5B C9B 120.1(5) . . ?
C7B C6B C5B 120.0 . . ?
C7B C6B H6BA 120.0 . . ?
C5B C6B H6BA 120.0 . . ?
C6B C7B C2B 120.0 . . ?
C6B C7B C8B 119.3(4) . . ?
C2B C7B C8B 120.1(4) . . ?
C4C C8B C7B 112.8(6) . . ?
C4C C8B H8BA 109.0 . . ?
C7B C8B H8BA 109.0 . . ?
C4C C8B H8BB 109.0 . . ?
C7B C8B H8BB 109.0 . . ?
H8BA C8B H8BB 107.8 . . ?
C12B C9B C11B 110.4(10) . . ?
C12B C9B C10B 111.2(10) . . ?
C11B C9B C10B 105.7(10) . . ?
C12B C9B C5B 114.4(8) . . ?
C11B C9B C5B 103.5(9) . . ?
C10B C9B C5B 111.2(8) . . ?
C9B C10B H10D 109.5 . . ?
C9B C10B H10E 109.5 . . ?
H10D C10B H10E 109.5 . . ?
C9B C10B H10F 109.5 . . ?
H10D C10B H10F 109.5 . . ?
H10E C10B H10F 109.5 . . ?
C9B C11B H11D 109.5 . . ?
C9B C11B H11E 109.5 . . ?
H11D C11B H11E 109.5 . . ?
C9B C11B H11F 109.5 . . ?
H11D C11B H11F 109.5 . . ?
H11E C11B H11F 109.5 . . ?
C9B C12B H12A 109.5 . . ?
C9B C12B H12B 109.5 . . ?
H12A C12B H12B 109.5 . . ?
C9B C12B H12C 109.5 . . ?
H12A C12B H12C 109.5 . . ?
H12B C12B H12C 109.5 . . ?
O1C C1C O2C 129.9(8) . . ?
O1C C1C C2C 120.4(7) . . ?
O2C C1C C2C 109.6(7) . . ?
O3C C2C C1C 112.1(6) . . ?
O3C C2C H2CA 109.2 . . ?
C1C C2C H2CA 109.2 . . ?
O3C C2C H2CB 109.2 . . ?
C1C C2C H2CB 109.2 . . ?
H2CA C2C H2CB 107.9 . . ?
C4C C3C C8C 120.0 . . ?
C4C C3C O3C 119.0(3) . . ?
C8C C3C O3C 120.2(3) . . ?
C5C C4C C3C 120.0 . . ?
C5C C4C C8B 118.2(4) . . ?
C3C C4C C8B 121.2(4) . . ?
C6C C5C C4C 120.0 . . ?
C6C C5C H5CA 120.0 . . ?
C4C C5C H5CA 120.0 . . ?
C5C C6C C7C 120.0 . . ?
C5C C6C C10C 120.2(5) . . ?
C7C C6C C10C 119.5(6) . . ?
C8C C7C C6C 120.0 . . ?
C8C C7C H7CA 120.0 . . ?
C6C C7C H7CA 120.0 . . ?
C7C C8C C3C 120.0 . . ?
C7C C8C C9C 119.2(4) . . ?
C3C C8C C9C 120.3(4) . . ?
C8C C9C C3D 111.3(6) . . ?
C8C C9C H9CA 109.4 . . ?
C3D C9C H9CA 109.4 . . ?
C8C C9C H9CB 109.4 . . ?
C3D C9C H9CB 109.4 . . ?
H9CA C9C H9CB 108.0 . . ?
C11C C10C C13C 110.9(13) . . ?
C11C C10C C12C 108.4(13) . . ?
C13C C10C C12C 102.8(14) . . ?
C11C C10C C6C 112.7(10) . . ?
C13C C10C C6C 111.5(11) . . ?
C12C C10C C6C 110.1(10) . . ?
C10C C11C H11G 109.5 . . ?
C10C C11C H11H 109.5 . . ?
H11G C11C H11H 109.5 . . ?
C10C C11C H11I 109.5 . . ?
H11G C11C H11I 109.5 . . ?
H11H C11C H11I 109.5 . . ?
C10C C12C H12D 109.5 . . ?
C10C C12C H12E 109.5 . . ?
H12D C12C H12E 109.5 . . ?
C10C C12C H12F 109.5 . . ?
H12D C12C H12F 109.5 . . ?
H12E C12C H12F 109.5 . . ?
C10C C13C H13A 109.5 . . ?
C10C C13C H13B 109.5 . . ?
H13A C13C H13B 109.5 . . ?
C10C C13C H13C 109.5 . . ?
H13A C13C H13C 109.5 . . ?
H13B C13C H13C 109.5 . . ?
O1D C1D H1DA 109.5 . . ?
O1D C1D H1DB 109.5 . . ?
H1DA C1D H1DB 109.5 . . ?
O1D C1D H1DC 109.5 . . ?
H1DA C1D H1DC 109.5 . . ?
H1DB C1D H1DC 109.5 . . ?
O1D C2D C3D 121.5(3) . . ?
O1D C2D C7D 118.3(3) . . ?
C3D C2D C7D 120.0 . . ?
C4D C3D C2D 120.0 . . ?
C4D C3D C9C 120.2(4) . . ?
C2D C3D C9C 119.4(4) . . ?
C5D C4D C3D 120.0 . . ?
C5D C4D H4DA 120.0 . . ?
C3D C4D H4DA 120.0 . . ?
C4D C5D C6D 120.0 . . ?
C4D C5D C9D 116.2(5) . . ?
C6D C5D C9D 123.4(5) . . ?
C7D C6D C5D 120.0 . . ?
C7D C6D H6DA 120.0 . . ?
C5D C6D H6DA 120.0 . . ?
C6D C7D C2D 120.0 . . ?
C6D C7D C8D 116.9(4) . . ?
C2D C7D C8D 122.6(4) . . ?
C2A C8D C7D 110.8(6) . . ?
C2A C8D H8DA 109.5 . . ?
C7D C8D H8DA 109.5 . . ?
C2A C8D H8DB 109.5 . . ?
C7D C8D H8DB 109.5 . . ?
H8DA C8D H8DB 108.1 . . ?
C12D C9D C11D 109.8(11) . . ?
C12D C9D C10D 105.5(11) . . ?
C11D C9D C10D 109.4(11) . . ?
C12D C9D C5D 112.0(9) . . ?
C11D C9D C5D 110.2(9) . . ?
C10D C9D C5D 109.7(8) . . ?
C9D C10D H10G 109.5 . . ?
C9D C10D H10H 109.5 . . ?
H10G C10D H10H 109.5 . . ?
C9D C10D H10I 109.5 . . ?
H10G C10D H10I 109.5 . . ?
H10H C10D H10I 109.5 . . ?
C9D C11D H11J 109.5 . . ?
C9D C11D H11K 109.5 . . ?
H11J C11D H11K 109.5 . . ?
C9D C11D H11L 109.5 . . ?
H11J C11D H11L 109.5 . . ?
H11K C11D H11L 109.5 . . ?
C9D C12D H12G 109.5 . . ?
C9D C12D H12H 109.5 . . ?
H12G C12D H12H 109.5 . . ?
C9D C12D H12I 109.5 . . ?
H12G C12D H12I 109.5 . . ?
H12H C12D H12I 109.5 . . ?
C2E C1E C6E 120.0 . . ?
C2E C1E O1E 120.8(3) . . ?
C6E C1E O1E 119.0(3) . . ?
C3E C2E C1E 120.0 . . ?
C3E C2E C8H 117.1(4) . . ?
C1E C2E C8H 122.6(4) . . ?
C2E C3E C4E 120.0 . . ?
C2E C3E H3EA 120.0 . . ?
C4E C3E H3EA 120.0 . . ?
C5E C4E C3E 120.0 . . ?
C5E C4E C8E 120.9(5) . . ?
C3E C4E C8E 119.1(5) . . ?
C4E C5E C6E 120.0 . . ?
C4E C5E H5EA 120.0 . . ?
C6E C5E H5EA 120.0 . . ?
C5E C6E C1E 120.0 . . ?
C5E C6E C7E 115.9(4) . . ?
C1E C6E C7E 123.7(4) . . ?
C3F C7E C6E 111.1(6) . . ?
C3F C7E H7EA 109.4 . . ?
C6E C7E H7EA 109.4 . . ?
C3F C7E H7EB 109.4 . . ?
C6E C7E H7EB 109.4 . . ?
H7EA C7E H7EB 108.0 . . ?
C9E C8E C11E 106.7(9) . . ?
C9E C8E C4E 110.9(8) . . ?
C11E C8E C4E 112.1(8) . . ?
C9E C8E C10E 110.7(9) . . ?
C11E C8E C10E 109.9(9) . . ?
C4E C8E C10E 106.4(8) . . ?
C8E C9E H9EA 109.5 . . ?
C8E C9E H9EB 109.5 . . ?
H9EA C9E H9EB 109.5 . . ?
C8E C9E H9EC 109.5 . . ?
H9EA C9E H9EC 109.5 . . ?
H9EB C9E H9EC 109.5 . . ?
C8E C10E H10J 109.5 . . ?
C8E C10E H10K 109.5 . . ?
H10J C10E H10K 109.5 . . ?
C8E C10E H10L 109.5 . . ?
H10J C10E H10L 109.5 . . ?
H10K C10E H10L 109.5 . . ?
C8E C11E H11M 109.5 . . ?
C8E C11E H11N 109.5 . . ?
H11M C11E H11N 109.5 . . ?
C8E C11E H11O 109.5 . . ?
H11M C11E H11O 109.5 . . ?
H11N C11E H11O 109.5 . . ?
O1F C1F H1FA 109.5 . . ?
O1F C1F H1FB 109.5 . . ?
H1FA C1F H1FB 109.5 . . ?
O1F C1F H1FC 109.5 . . ?
H1FA C1F H1FC 109.5 . . ?
H1FB C1F H1FC 109.5 . . ?
O1F C2F C3F 118.9(3) . . ?
O1F C2F C7F 120.4(3) . . ?
C3F C2F C7F 120.0 . . ?
C4F C3F C2F 120.0 . . ?
C4F C3F C7E 117.9(4) . . ?
C2F C3F C7E 121.4(4) . . ?
C3F C4F C5F 120.0 . . ?
C3F C4F H4FA 120.0 . . ?
C5F C4F H4FA 120.0 . . ?
C4F C5F C6F 120.0 . . ?
C4F C5F C9F 121.1(5) . . ?
C6F C5F C9F 118.9(5) . . ?
C7F C6F C5F 120.0 . . ?
C7F C6F H6FA 120.0 . . ?
C5F C6F H6FA 120.0 . . ?
C6F C7F C2F 120.0 . . ?
C6F C7F C8F 118.4(4) . . ?
C2F C7F C8F 121.3(4) . . ?
C7F C8F C4G 111.2(6) . . ?
C7F C8F H8FA 109.4 . . ?
C4G C8F H8FA 109.4 . . ?
C7F C8F H8FB 109.4 . . ?
C4G C8F H8FB 109.4 . . ?
H8FA C8F H8FB 108.0 . . ?
C12F C9F C11F 112.1(10) . . ?
C12F C9F C10F 109.7(10) . . ?
C11F C9F C10F 108.9(10) . . ?
C12F C9F C5F 112.4(8) . . ?
C11F C9F C5F 107.7(7) . . ?
C10F C9F C5F 105.7(7) . . ?
C9F C10F H10M 109.5 . . ?
C9F C10F H10N 109.5 . . ?
H10M C10F H10N 109.5 . . ?
C9F C10F H10O 109.5 . . ?
H10M C10F H10O 109.5 . . ?
H10N C10F H10O 109.5 . . ?
C9F C11F H11P 109.5 . . ?
C9F C11F H11Q 109.5 . . ?
H11P C11F H11Q 109.5 . . ?
C9F C11F H11R 109.5 . . ?
H11P C11F H11R 109.5 . . ?
H11Q C11F H11R 109.5 . . ?
C9F C12F H12J 109.5 . . ?
C9F C12F H12K 109.5 . . ?
H12J C12F H12K 109.5 . . ?
C9F C12F H12L 109.5 . . ?
H12J C12F H12L 109.5 . . ?
H12K C12F H12L 109.5 . . ?
O2G C1G O1G 128.0(8) . . ?
O2G C1G C2G 118.8(7) . . ?
O1G C1G C2G 113.2(7) . . ?
O3G C2G C1G 111.6(6) . . ?
O3G C2G H2GA 109.3 . . ?
C1G C2G H2GA 109.3 . . ?
O3G C2G H2GB 109.3 . . ?
C1G C2G H2GB 109.3 . . ?
H2GA C2G H2GB 108.0 . . ?
C4G C3G C8G 120.0 . . ?
C4G C3G O3G 121.0(4) . . ?
C8G C3G O3G 118.3(4) . . ?
C3G C4G C5G 120.0 . . ?
C3G C4G C8F 120.2(4) . . ?
C5G C4G C8F 119.6(4) . . ?
C6G C5G C4G 120.0 . . ?
C6G C5G H5GA 120.0 . . ?
C4G C5G H5GA 120.0 . . ?
C5G C6G C7G 120.0 . . ?
C5G C6G C10G 119.7(6) . . ?
C7G C6G C10G 120.1(6) . . ?
C8G C7G C6G 120.0 . . ?
C8G C7G H7GA 120.0 . . ?
C6G C7G H7GA 120.0 . . ?
C7G C8G C3G 120.0 . . ?
C7G C8G C9G 116.3(4) . . ?
C3G C8G C9G 123.1(4) . . ?
C8G C9G C3H 111.8(7) . . ?
C8G C9G H9GA 109.3 . . ?
C3H C9G H9GA 109.3 . . ?
C8G C9G H9GB 109.3 . . ?
C3H C9G H9GB 109.3 . . ?
H9GA C9G H9GB 107.9 . . ?
C11G C10G C13G 108.5(13) . . ?
C11G C10G C12G 105.4(12) . . ?
C13G C10G C12G 109.4(13) . . ?
C11G C10G C6G 110.3(10) . . ?
C13G C10G C6G 114.7(10) . . ?
C12G C10G C6G 108.2(10) . . ?
C10G C11G H11S 109.5 . . ?
C10G C11G H11T 109.5 . . ?
H11S C11G H11T 109.5 . . ?
C10G C11G H11U 109.5 . . ?
H11S C11G H11U 109.5 . . ?
H11T C11G H11U 109.5 . . ?
C10G C12G H12M 109.5 . . ?
C10G C12G H12N 109.5 . . ?
H12M C12G H12N 109.5 . . ?
C10G C12G H12O 109.5 . . ?
H12M C12G H12O 109.5 . . ?
H12N C12G H12O 109.5 . . ?
C10G C13G H13D 109.5 . . ?
C10G C13G H13E 109.5 . . ?
H13D C13G H13E 109.5 . . ?
C10G C13G H13F 109.5 . . ?
H13D C13G H13F 109.5 . . ?
H13E C13G H13F 109.5 . . ?
O1H C1H H1HA 109.5 . . ?
O1H C1H H1HB 109.5 . . ?
H1HA C1H H1HB 109.5 . . ?
O1H C1H H1HC 109.5 . . ?
H1HA C1H H1HC 109.5 . . ?
H1HB C1H H1HC 109.5 . . ?
C3H C2H C7H 120.0 . . ?
C3H C2H O1H 118.8(4) . . ?
C7H C2H O1H 120.4(4) . . ?
C2H C3H C4H 120.0 . . ?
C2H C3H C9G 121.8(4) . . ?
C4H C3H C9G 117.7(4) . . ?
C5H C4H C3H 120.0 . . ?
C5H C4H H4HA 120.0 . . ?
C3H C4H H4HA 120.0 . . ?
C4H C5H C6H 120.0 . . ?
C4H C5H C9H 119.5(6) . . ?
C6H C5H C9H 120.3(6) . . ?
C5H C6H C7H 120.0 . . ?
C5H C6H H6HA 120.0 . . ?
C7H C6H H6HA 120.0 . . ?
C6H C7H C2H 120.0 . . ?
C6H C7H C8H 119.6(4) . . ?
C2H C7H C8H 119.7(4) . . ?
C2E C8H C7H 110.5(6) . . ?
C2E C8H H8HA 109.5 . . ?
C7H C8H H8HA 109.5 . . ?
C2E C8H H8HB 109.5 . . ?
C7H C8H H8HB 109.5 . . ?
H8HA C8H H8HB 108.1 . . ?
C11H C9H C10H 107.4(9) . . ?
C11H C9H C12H 111.0(10) . . ?
C10H C9H C12H 108.4(10) . . ?
C11H C9H C5H 108.0(9) . . ?
C10H C9H C5H 112.5(9) . . ?
C12H C9H C5H 109.6(8) . . ?
C9H C10H H10P 109.5 . . ?
C9H C10H H10Q 109.5 . . ?
H10P C10H H10Q 109.5 . . ?
C9H C10H H10R 109.5 . . ?
H10P C10H H10R 109.5 . . ?
H10Q C10H H10R 109.5 . . ?
C9H C11H H11V 109.5 . . ?
C9H C11H H11W 109.5 . . ?
H11V C11H H11W 109.5 . . ?
C9H C11H H11X 109.5 . . ?
H11V C11H H11X 109.5 . . ?
H11W C11H H11X 109.5 . . ?
C9H C12H H12P 109.5 . . ?
C9H C12H H12Q 109.5 . . ?
H12P C12H H12Q 109.5 . . ?
C9H C12H H12R 109.5 . . ?
H12P C12H H12R 109.5 . . ?
H12Q C12H H12R 109.5 . . ?
O1A C11 C12 111.8(7) . . ?
O1A C11 H11Y 109.3 . . ?
C12 C11 H11Y 109.3 . . ?
O1A C11 H11Z 109.3 . . ?
C12 C11 H11Z 109.3 . . ?
H11Y C11 H11Z 107.9 . . ?
O11D C12 N11D 128.9(8) . . ?
O11D C12 C11 118.1(8) . . ?
N11D C12 C11 112.9(8) . . ?
C14 C13 C112 120.6(9) . . ?
C14 C13 S1D 117.7(7) . . ?
C112 C13 S1D 121.6(7) . . ?
C15 C14 C13 120.9(9) . . ?
C15 C14 H14A 119.5 . . ?
C13 C14 H14A 119.5 . . ?
C16 C15 C14 121.4(10) . . ?
C16 C15 H15A 119.3 . . ?
C14 C15 H15A 119.3 . . ?
C15 C16 C17 122.5(10) . . ?
C15 C16 H16A 118.7 . . ?
C17 C16 H16A 118.7 . . ?
C16 C17 C18 124.3(10) . . ?
C16 C17 C112 117.8(9) . . ?
C18 C17 C112 117.8(9) . . ?
C19 C18 N12D 123.3(9) . . ?
C19 C18 C17 119.9(10) . . ?
N12D C18 C17 116.8(9) . . ?
C18 C19 C110 120.0(10) . . ?
C18 C19 H19A 120.0 . . ?
C110 C19 H19A 120.0 . . ?
C111 C110 C19 122.0(11) . . ?
C111 C110 H12S 119.0 . . ?
C19 C110 H12S 119.0 . . ?
C110 C111 C112 121.8(10) . . ?
C110 C111 H12T 119.1 . . ?
C112 C111 H12T 119.1 . . ?
C111 C112 C13 125.1(9) . . ?
C111 C112 C17 118.3(9) . . ?
C13 C112 C17 116.6(8) . . ?
N12D C113 H12U 109.5 . . ?
N12D C113 H12V 109.5 . . ?
H12U C113 H12V 109.5 . . ?
N12D C113 H12W 109.5 . . ?
H12U C113 H12W 109.5 . . ?
H12V C113 H12W 109.5 . . ?
N12D C114 H12X 109.5 . . ?
N12D C114 H12Y 109.5 . . ?
H12X C114 H12Y 109.5 . . ?
N12D C114 H12Z 109.5 . . ?
H12X C114 H12Z 109.5 . . ?
H12Y C114 H12Z 109.5 . . ?
O1E C21 C22 112.5(6) . . ?
O1E C21 H21A 109.1 . . ?
C22 C21 H21A 109.1 . . ?
O1E C21 H21B 109.1 . . ?
C22 C21 H21B 109.1 . . ?
H21A C21 H21B 107.8 . . ?
O21D C22 N21D 130.8(7) . . ?
O21D C22 C21 118.8(7) . . ?
N21D C22 C21 110.0(7) . . ?
C24 C23 C212 120.4(8) . . ?
C24 C23 S2D 118.0(7) . . ?
C212 C23 S2D 121.5(6) . . ?
C23 C24 C25 123.2(9) . . ?
C23 C24 H24A 118.4 . . ?
C25 C24 H24A 118.4 . . ?
C26 C25 C24 118.2(9) . . ?
C26 C25 H25A 120.9 . . ?
C24 C25 H25A 120.9 . . ?
C25 C26 C27 121.0(10) . . ?
C25 C26 H26A 119.5 . . ?
C27 C26 H26A 119.5 . . ?
C26 C27 C28 121.5(9) . . ?
C26 C27 C212 120.5(9) . . ?
C28 C27 C212 118.1(9) . . ?
C29 C28 N22D 124.1(9) . . ?
C29 C28 C27 120.1(10) . . ?
N22D C28 C27 115.8(9) . . ?
C28 C29 C210 120.2(10) . . ?
C28 C29 H29A 119.9 . . ?
C210 C29 H29A 119.9 . . ?
C211 C210 C29 123.1(9) . . ?
C211 C210 H21C 118.4 . . ?
C29 C210 H21C 118.4 . . ?
C210 C211 C212 120.0(8) . . ?
C210 C211 H21D 120.0 . . ?
C212 C211 H21D 120.0 . . ?
C211 C212 C23 124.8(8) . . ?
C211 C212 C27 118.6(8) . . ?
C23 C212 C27 116.6(8) . . ?
N22D C213 H21E 109.5 . . ?
N22D C213 H21F 109.5 . . ?
H21E C213 H21F 109.5 . . ?
N22D C213 H21G 109.5 . . ?
H21E C213 H21G 109.5 . . ?
H21F C213 H21G 109.5 . . ?
N22D C214 H21H 109.5 . . ?
N22D C214 H21I 109.5 . . ?
H21H C214 H21I 109.5 . . ?
N22D C214 H21J 109.5 . . ?
H21H C214 H21J 109.5 . . ?
H21I C214 H21J 109.5 . . ?
N1S C11S C12S 177.9(18) . . ?
C11S C12S H121 109.5 . . ?
C11S C12S H122 109.5 . . ?
H121 C12S H122 109.5 . . ?
C11S C12S H123 109.5 . . ?
H121 C12S H123 109.5 . . ?
H122 C12S H123 109.5 . . ?
N2S C21S C22S 177(2) . . ?
C21S C22S H223 109.5 . . ?
C21S C22S H222 109.5 . . ?
H223 C22S H222 109.5 . . ?
C21S C22S H221 109.5 . . ?
H223 C22S H221 109.5 . . ?
H222 C22S H221 109.5 . . ?

loop_
_geom_bond_atom_site_label_1
_geom_bond_atom_site_label_2
_geom_bond_distance
_geom_bond_site_symmetry_2
_geom_bond_publ_flag
Pb1 O1G 2.421(5) . ?
Pb1 O1W 2.451(5) . ?
Pb1 O11D 2.546(5) . ?
Pb1 O1C 2.582(5) . ?
Pb1 O1B 2.700(5) . ?
Pb1 O1A 2.767(5) . ?
Pb1 O3C 2.777(5) . ?
Pb1 O1D 2.833(5) . ?
Pb2 O2W 2.424(5) . ?
Pb2 O2C 2.429(5) 7_756 ?
Pb2 O21D 2.522(5) . ?
Pb2 O2G 2.618(6) . ?
Pb2 O3G 2.709(5) . ?
Pb2 O1H 2.723(5) . ?
Pb2 O1E 2.823(5) . ?
Pb2 O1F 2.868(5) . ?
S1D O12D 1.404(7) . ?
S1D O13D 1.446(6) . ?
S1D N11D 1.603(7) . ?
S1D C13 1.762(9) . ?
S2D O23D 1.394(6) . ?
S2D O22D 1.456(6) . ?
S2D N21D 1.599(7) . ?
S2D C23 1.776(9) . ?
O1A C1A 1.413(7) . ?
O1A C11 1.428(10) . ?
O1B C2B 1.390(6) . ?
O1B C1B 1.442(10) . ?
O1C C1C 1.211(9) . ?
O2C C1C 1.258(9) . ?
O2C Pb2 2.429(5) 7_756 ?
O3C C3C 1.407(7) . ?
O3C C2C 1.474(9) . ?
O1D C2D 1.367(6) . ?
O1D C1D 1.449(10) . ?
O1E C1E 1.408(7) . ?
O1E C21 1.445(10) . ?
O1F C2F 1.376(6) . ?
O1F C1F 1.435(10) . ?
O1G C1G 1.273(9) . ?
O2G C1G 1.220(9) . ?
O3G C3G 1.403(7) . ?
O3G C2G 1.444(9) . ?
O1H C2H 1.399(6) . ?
O1H C1H 1.458(10) . ?
O1W H1W1 0.816(11) . ?
O1W H1W2 0.818(10) . ?
O2W H2W1 0.824(10) . ?
O2W H2W2 0.818(11) . ?
O11D C12 1.232(10) . ?
O21D C22 1.231(9) . ?
N11D C12 1.329(11) . ?
N12D C18 1.410(12) . ?
N12D C113 1.4537(10) . ?
N12D C114 1.4537(10) . ?
N21D C22 1.300(10) . ?
N22D C28 1.406(11) . ?
N22D C213 1.4537(10) . ?
N22D C214 1.4538(10) . ?
N1S C11S 1.111(17) . ?
N2S C21S 1.12(2) . ?
C1A C2A 1.3900 . ?
C1A C6A 1.3900 . ?
C2A C3A 1.3900 . ?
C2A C8D 1.528(10) . ?
C3A C4A 1.3900 . ?
C3A H3AA 0.9400 . ?
C4A C5A 1.3900 . ?
C4A C8A 1.550(11) . ?
C5A C6A 1.3900 . ?
C5A H5AA 0.9400 . ?
C6A C7A 1.533(10) . ?
C7A C3B 1.515(9) . ?
C7A H7AA 0.9800 . ?
C7A H7AB 0.9800 . ?
C8A C9A 1.470(17) . ?
C8A C11A 1.514(18) . ?
C8A C10A 1.572(18) . ?
C9A H9AA 0.9700 . ?
C9A H9AB 0.9700 . ?
C9A H9AC 0.9700 . ?
C10A H10A 0.9700 . ?
C10A H10B 0.9700 . ?
C10A H10C 0.9700 . ?
C11A H11A 0.9700 . ?
C11A H11B 0.9700 . ?
C11A H11C 0.9700 . ?
C1B H1BA 0.9700 . ?
C1B H1BB 0.9700 . ?
C1B H1BC 0.9700 . ?
C2B C3B 1.3900 . ?
C2B C7B 1.3900 . ?
C3B C4B 1.3900 . ?
C4B C5B 1.3900 . ?
C4B H4BA 0.9400 . ?
C5B C6B 1.3900 . ?
C5B C9B 1.563(11) . ?
C6B C7B 1.3900 . ?
C6B H6BA 0.9400 . ?
C7B C8B 1.549(9) . ?
C8B C4C 1.525(9) . ?
C8B H8BA 0.9800 . ?
C8B H8BB 0.9800 . ?
C9B C12B 1.467(15) . ?
C9B C11B 1.502(16) . ?
C9B C10B 1.539(17) . ?
C10B H10D 0.9700 . ?
C10B H10E 0.9700 . ?
C10B H10F 0.9700 . ?
C11B H11D 0.9700 . ?
C11B H11E 0.9700 . ?
C11B H11F 0.9700 . ?
C12B H12A 0.9700 . ?
C12B H12B 0.9700 . ?
C12B H12C 0.9700 . ?
C1C C2C 1.497(11) . ?
C2C H2CA 0.9800 . ?
C2C H2CB 0.9800 . ?
C3C C4C 1.3900 . ?
C3C C8C 1.3900 . ?
C4C C5C 1.3900 . ?
C5C C6C 1.3900 . ?
C5C H5CA 0.9400 . ?
C6C C7C 1.3900 . ?
C6C C10C 1.549(11) . ?
C7C C8C 1.3900 . ?
C7C H7CA 0.9400 . ?
C8C C9C 1.539(10) . ?
C9C C3D 1.539(9) . ?
C9C H9CA 0.9800 . ?
C9C H9CB 0.9800 . ?
C10C C11C 1.487(18) . ?
C10C C13C 1.488(19) . ?
C10C C12C 1.542(18) . ?
C11C H11G 0.9700 . ?
C11C H11H 0.9700 . ?
C11C H11I 0.9700 . ?
C12C H12D 0.9700 . ?
C12C H12E 0.9700 . ?
C12C H12F 0.9700 . ?
C13C H13A 0.9700 . ?
C13C H13B 0.9700 . ?
C13C H13C 0.9700 . ?
C1D H1DA 0.9700 . ?
C1D H1DB 0.9700 . ?
C1D H1DC 0.9700 . ?
C2D C3D 1.3900 . ?
C2D C7D 1.3900 . ?
C3D C4D 1.3900 . ?
C4D C5D 1.3900 . ?
C4D H4DA 0.9400 . ?
C5D C6D 1.3900 . ?
C5D C9D 1.552(11) . ?
C6D C7D 1.3900 . ?
C6D H6DA 0.9400 . ?
C7D C8D 1.546(9) . ?
C8D H8DA 0.9800 . ?
C8D H8DB 0.9800 . ?
C9D C12D 1.492(18) . ?
C9D C11D 1.521(18) . ?
C9D C10D 1.527(17) . ?
C10D H10G 0.9700 . ?
C10D H10H 0.9700 . ?
C10D H10I 0.9700 . ?
C11D H11J 0.9700 . ?
C11D H11K 0.9700 . ?
C11D H11L 0.9700 . ?
C12D H12G 0.9700 . ?
C12D H12H 0.9700 . ?
C12D H12I 0.9700 . ?
C1E C2E 1.3900 . ?
C1E C6E 1.3900 . ?
C2E C3E 1.3900 . ?
C2E C8H 1.537(10) . ?
C3E C4E 1.3900 . ?
C3E H3EA 0.9400 . ?
C4E C5E 1.3900 . ?
C4E C8E 1.550(11) . ?
C5E C6E 1.3900 . ?
C5E H5EA 0.9400 . ?
C6E C7E 1.531(10) . ?
C7E C3F 1.514(10) . ?
C7E H7EA 0.9800 . ?
C7E H7EB 0.9800 . ?
C8E C9E 1.516(14) . ?
C8E C11E 1.534(15) . ?
C8E C10E 1.556(15) . ?
C9E H9EA 0.9700 . ?
C9E H9EB 0.9700 . ?
C9E H9EC 0.9700 . ?
C10E H10J 0.9700 . ?
C10E H10K 0.9700 . ?
C10E H10L 0.9700 . ?
C11E H11M 0.9700 . ?
C11E H11N 0.9700 . ?
C11E H11O 0.9700 . ?
C1F H1FA 0.9700 . ?
C1F H1FB 0.9700 . ?
C1F H1FC 0.9700 . ?
C2F C3F 1.3900 . ?
C2F C7F 1.3900 . ?
C3F C4F 1.3900 . ?
C4F C5F 1.3900 . ?
C4F H4FA 0.9400 . ?
C5F C6F 1.3900 . ?
C5F C9F 1.600(10) . ?
C6F C7F 1.3900 . ?
C6F H6FA 0.9400 . ?
C7F C8F 1.539(10) . ?
C8F C4G 1.553(10) . ?
C8F H8FA 0.9800 . ?
C8F H8FB 0.9800 . ?
C9F C12F 1.506(16) . ?
C9F C11F 1.529(16) . ?
C9F C10F 1.532(16) . ?
C10F H10M 0.9700 . ?
C10F H10N 0.9700 . ?
C10F H10O 0.9700 . ?
C11F H11P 0.9700 . ?
C11F H11Q 0.9700 . ?
C11F H11R 0.9700 . ?
C12F H12J 0.9700 . ?
C12F H12K 0.9700 . ?
C12F H12L 0.9700 . ?
C1G C2G 1.532(11) . ?
C2G H2GA 0.9800 . ?
C2G H2GB 0.9800 . ?
C3G C4G 1.3900 . ?
C3G C8G 1.3900 . ?
C4G C5G 1.3900 . ?
C5G C6G 1.3900 . ?
C5G H5GA 0.9400 . ?
C6G C7G 1.3900 . ?
C6G C10G 1.548(12) . ?
C7G C8G 1.3900 . ?
C7G H7GA 0.9400 . ?
C8G C9G 1.546(11) . ?
C9G C3H 1.548(10) . ?
C9G H9GA 0.9800 . ?
C9G H9GB 0.9800 . ?
C10G C11G 1.457(18) . ?
C10G C13G 1.485(19) . ?
C10G C12G 1.542(19) . ?
C11G H11S 0.9700 . ?
C11G H11T 0.9700 . ?
C11G H11U 0.9700 . ?
C12G H12M 0.9700 . ?
C12G H12N 0.9700 . ?
C12G H12O 0.9700 . ?
C13G H13D 0.9700 . ?
C13G H13E 0.9700 . ?
C13G H13F 0.9700 . ?
C1H H1HA 0.9700 . ?
C1H H1HB 0.9700 . ?
C1H H1HC 0.9700 . ?
C2H C3H 1.3900 . ?
C2H C7H 1.3900 . ?
C3H C4H 1.3900 . ?
C4H C5H 1.3900 . ?
C4H H4HA 0.9400 . ?
C5H C6H 1.3900 . ?
C5H C9H 1.561(10) . ?
C6H C7H 1.3900 . ?
C6H H6HA 0.9400 . ?
C7H C8H 1.547(10) . ?
C8H H8HA 0.9800 . ?
C8H H8HB 0.9800 . ?
C9H C11H 1.534(16) . ?
C9H C10H 1.546(16) . ?
C9H C12H 1.549(18) . ?
C10H H10P 0.9700 . ?
C10H H10Q 0.9700 . ?
C10H H10R 0.9700 . ?
C11H H11V 0.9700 . ?
C11H H11W 0.9700 . ?
C11H H11X 0.9700 . ?
C12H H12P 0.9700 . ?
C12H H12Q 0.9700 . ?
C12H H12R 0.9700 . ?
C11 C12 1.514(13) . ?
C11 H11Y 0.9800 . ?
C11 H11Z 0.9800 . ?
C13 C14 1.386(12) . ?
C13 C112 1.434(13) . ?
C14 C15 1.363(14) . ?
C14 H14A 0.9400 . ?
C15 C16 1.340(15) . ?
C15 H15A 0.9400 . ?
C16 C17 1.404(14) . ?
C16 H16A 0.9400 . ?
C17 C18 1.442(14) . ?
C17 C112 1.475(13) . ?
C18 C19 1.386(17) . ?
C19 C110 1.422(16) . ?
C19 H19A 0.9400 . ?
C110 C111 1.326(14) . ?
C110 H12S 0.9400 . ?
C111 C112 1.412(13) . ?
C111 H12T 0.9400 . ?
C113 H12U 0.9700 . ?
C113 H12V 0.9700 . ?
C113 H12W 0.9700 . ?
C114 H12X 0.9700 . ?
C114 H12Y 0.9700 . ?
C114 H12Z 0.9700 . ?
C21 C22 1.527(11) . ?
C21 H21A 0.9800 . ?
C21 H21B 0.9800 . ?
C23 C24 1.355(12) . ?
C23 C212 1.434(12) . ?
C24 C25 1.408(14) . ?
C24 H24A 0.9400 . ?
C25 C26 1.380(15) . ?
C25 H25A 0.9400 . ?
C26 C27 1.407(14) . ?
C26 H26A 0.9400 . ?
C27 C28 1.438(14) . ?
C27 C212 1.447(12) . ?
C28 C29 1.345(14) . ?
C29 C210 1.386(13) . ?
C29 H29A 0.9400 . ?
C210 C211 1.338(13) . ?
C210 H21C 0.9400 . ?
C211 C212 1.400(11) . ?
C211 H21D 0.9400 . ?
C213 H21E 0.9700 . ?
C213 H21F 0.9700 . ?
C213 H21G 0.9700 . ?
C214 H21H 0.9700 . ?
C214 H21I 0.9700 . ?
C214 H21J 0.9700 . ?
C11S C12S 1.394(16) . ?
C12S H121 0.9700 . ?
C12S H122 0.9700 . ?
C12S H123 0.9700 . ?
C21S C22S 1.341(17) . ?
C22S H223 0.9700 . ?
C22S H222 0.9700 . ?
C22S H221 0.9700 . ?

loop_
_geom_hbond_atom_site_label_D
_geom_hbond_atom_site_label_H
_geom_hbond_atom_site_label_A
_geom_hbond_distance_DH
_geom_hbond_distance_HA
_geom_hbond_distance_DA
_geom_hbond_angle_DHA
_geom_hbond_site_symmetry_A
O2W H2W1 O2C 0.824(10) 2.03(2) 2.733(7) 144(3) .
O2W H2W2 O22D 0.818(11) 1.923(11) 2.724(8) 166.4(18) 7_756
O1W H1W1 O1G 0.816(11) 1.930(15) 2.704(8) 157.9(15) 7_756
O1W H1W2 O13D 0.818(10) 2.051(11) 2.849(8) 165(3) 7_756
O1W H1W2 O11D 0.818(10) 2.62(3) 3.060(8) 115(2) 7_756

loop_
_geom_torsion_atom_site_label_1
_geom_torsion_atom_site_label_2
_geom_torsion_atom_site_label_3
_geom_torsion_atom_site_label_4
_geom_torsion
_geom_torsion_site_symmetry_1
_geom_torsion_site_symmetry_2
_geom_torsion_site_symmetry_3
_geom_torsion_site_symmetry_4
_geom_torsion_publ_flag
O1G Pb1 O1A C1A -119.9(6) . . . . ?
O1W Pb1 O1A C1A 146.2(6) . . . . ?
O11D Pb1 O1A C1A -144.7(6) . . . . ?
O1C Pb1 O1A C1A 76.1(7) . . . . ?
O1B Pb1 O1A C1A -63.2(6) . . . . ?
O3C Pb1 O1A C1A 1.8(6) . . . . ?
O1D Pb1 O1A C1A 60.6(6) . . . . ?
O1G Pb1 O1A C11 58.8(6) . . . . ?
O1W Pb1 O1A C11 -35.1(5) . . . . ?
O11D Pb1 O1A C11 34.0(5) . . . . ?
O1C Pb1 O1A C11 -105.2(5) . . . . ?
O1B Pb1 O1A C11 115.5(5) . . . . ?
O3C Pb1 O1A C11 -179.5(5) . . . . ?
O1D Pb1 O1A C11 -120.7(5) . . . . ?
O1G Pb1 O1B C2B -153.8(6) . . . . ?
O1W Pb1 O1B C2B 136.3(5) . . . . ?
O11D Pb1 O1B C2B 129.3(6) . . . . ?
O1C Pb1 O1B C2B -86.7(6) . . . . ?
O1A Pb1 O1B C2B 64.2(6) . . . . ?
O3C Pb1 O1B C2B -59.0(6) . . . . ?
O1D Pb1 O1B C2B 5.2(6) . . . . ?
O1G Pb1 O1B C1B 30.2(5) . . . . ?
O1W Pb1 O1B C1B -39.6(6) . . . . ?
O11D Pb1 O1B C1B -46.6(5) . . . . ?
O1C Pb1 O1B C1B 97.4(5) . . . . ?
O1A Pb1 O1B C1B -111.7(5) . . . . ?
O3C Pb1 O1B C1B 125.1(5) . . . . ?
O1D Pb1 O1B C1B -170.8(4) . . . . ?
O1G Pb1 O1C C1C 65.4(6) . . . . ?
O1W Pb1 O1C C1C 156.7(6) . . . . ?
O11D Pb1 O1C C1C 116.9(6) . . . . ?
O1B Pb1 O1C C1C -1.9(7) . . . . ?
O1A Pb1 O1C C1C -126.3(6) . . . . ?
O3C Pb1 O1C C1C -33.4(6) . . . . ?
O1D Pb1 O1C C1C -111.2(6) . . . . ?
O1G Pb1 O3C C3C 136.5(5) . . . . ?
O1W Pb1 O3C C3C -133.5(5) . . . . ?
O11D Pb1 O3C C3C 73.2(6) . . . . ?
O1C Pb1 O3C C3C -146.7(6) . . . . ?
O1B Pb1 O3C C3C 57.1(5) . . . . ?
O1A Pb1 O3C C3C -5.3(6) . . . . ?
O1D Pb1 O3C C3C -63.2(5) . . . . ?
O1G Pb1 O3C C2C -50.8(5) . . . . ?
O1W Pb1 O3C C2C 39.2(5) . . . . ?
O11D Pb1 O3C C2C -114.0(5) . . . . ?
O1C Pb1 O3C C2C 26.0(4) . . . . ?
O1B Pb1 O3C C2C -130.2(5) . . . . ?
O1A Pb1 O3C C2C 167.5(4) . . . . ?
O1D Pb1 O3C C2C 109.6(5) . . . . ?
O1G Pb1 O1D C2D 116.8(6) . . . . ?
O1W Pb1 O1D C2D -161.7(6) . . . . ?
O11D Pb1 O1D C2D -92.2(6) . . . . ?
O1C Pb1 O1D C2D 124.8(6) . . . . ?
O1B Pb1 O1D C2D -4.4(6) . . . . ?
O1A Pb1 O1D C2D -64.1(6) . . . . ?
O3C Pb1 O1D C2D 62.3(6) . . . . ?
O1G Pb1 O1D C1D -62.5(7) . . . . ?
O1W Pb1 O1D C1D 19.0(5) . . . . ?
O11D Pb1 O1D C1D 88.4(5) . . . . ?
O1C Pb1 O1D C1D -54.5(5) . . . . ?
O1B Pb1 O1D C1D 176.3(5) . . . . ?
O1A Pb1 O1D C1D 116.6(5) . . . . ?
O3C Pb1 O1D C1D -117.1(5) . . . . ?
O2W Pb2 O1E C1E -149.4(5) . . . . ?
O2C Pb2 O1E C1E 119.7(5) 7_756 . . . ?
O21D Pb2 O1E C1E 141.4(6) . . . . ?
O2G Pb2 O1E C1E -83.3(6) . . . . ?
O3G Pb2 O1E C1E -8.5(6) . . . . ?
O1H Pb2 O1E C1E 57.3(5) . . . . ?
O1F Pb2 O1E C1E -67.7(5) . . . . ?
O2W Pb2 O1E C21 43.9(5) . . . . ?
O2C Pb2 O1E C21 -47.0(6) 7_756 . . . ?
O21D Pb2 O1E C21 -25.3(5) . . . . ?
O2G Pb2 O1E C21 109.9(5) . . . . ?
O3G Pb2 O1E C21 -175.2(5) . . . . ?
O1H Pb2 O1E C21 -109.4(5) . . . . ?
O1F Pb2 O1E C21 125.6(5) . . . . ?
O2W Pb2 O1F C2F 167.3(6) . . . . ?
O2C Pb2 O1F C2F -124.6(6) 7_756 . . . ?
O21D Pb2 O1F C2F 99.1(6) . . . . ?
O2G Pb2 O1F C2F -119.9(6) . . . . ?
O3G Pb2 O1F C2F -57.9(5) . . . . ?
O1H Pb2 O1F C2F 6.9(6) . . . . ?
O1E Pb2 O1F C2F 69.0(5) . . . . ?
O2W Pb2 O1F C1F -10.8(5) . . . . ?
O2C Pb2 O1F C1F 57.3(7) 7_756 . . . ?
O21D Pb2 O1F C1F -79.0(5) . . . . ?
O2G Pb2 O1F C1F 62.0(5) . . . . ?
O3G Pb2 O1F C1F 124.0(5) . . . . ?
O1H Pb2 O1F C1F -171.2(5) . . . . ?
O1E Pb2 O1F C1F -109.1(5) . . . . ?
O1W Pb1 O1G C1G -143.9(7) . . . . ?
O11D Pb1 O1G C1G 141.2(8) . . . . ?
O1C Pb1 O1G C1G -70.3(7) . . . . ?
O1B Pb1 O1G C1G 64.9(7) . . . . ?
O1A Pb1 O1G C1G 118.7(7) . . . . ?
O3C Pb1 O1G C1G -11.3(7) . . . . ?
O1D Pb1 O1G C1G -62.4(9) . . . . ?
O2W Pb2 O2G C1G -156.0(7) . . . . ?
O2C Pb2 O2G C1G -65.8(6) 7_756 . . . ?
O21D Pb2 O2G C1G -118.3(6) . . . . ?
O3G Pb2 O2G C1G 37.2(6) . . . . ?
O1H Pb2 O2G C1G 2.8(7) . . . . ?
O1E Pb2 O2G C1G 131.0(6) . . . . ?
O1F Pb2 O2G C1G 116.1(6) . . . . ?
O2W Pb2 O3G C3G 130.1(5) . . . . ?
O2C Pb2 O3G C3G -139.5(5) 7_756 . . . ?
O21D Pb2 O3G C3G -70.5(7) . . . . ?
O2G Pb2 O3G C3G 146.6(6) . . . . ?
O1H Pb2 O3G C3G -60.6(5) . . . . ?
O1E Pb2 O3G C3G 5.5(6) . . . . ?
O1F Pb2 O3G C3G 62.1(5) . . . . ?
O2W Pb2 O3G C2G -52.0(5) . . . . ?
O2C Pb2 O3G C2G 38.4(5) 7_756 . . . ?
O21D Pb2 O3G C2G 107.4(5) . . . . ?
O2G Pb2 O3G C2G -35.5(4) . . . . ?
O1H Pb2 O3G C2G 117.3(5) . . . . ?
O1E Pb2 O3G C2G -176.6(4) . . . . ?
O1F Pb2 O3G C2G -120.0(5) . . . . ?
O2W Pb2 O1H C2H -136.9(5) . . . . ?
O2C Pb2 O1H C2H 159.2(6) 7_756 . . . ?
O21D Pb2 O1H C2H -123.6(6) . . . . ?
O2G Pb2 O1H C2H 91.3(6) . . . . ?
O3G Pb2 O1H C2H 60.9(6) . . . . ?
O1E Pb2 O1H C2H -61.6(6) . . . . ?
O1F Pb2 O1H C2H -3.2(6) . . . . ?
O2W Pb2 O1H C1H 33.8(7) . . . . ?
O2C Pb2 O1H C1H -30.1(5) 7_756 . . . ?
O21D Pb2 O1H C1H 47.1(5) . . . . ?
O2G Pb2 O1H C1H -98.0(5) . . . . ?
O3G Pb2 O1H C1H -128.3(5) . . . . ?
O1E Pb2 O1H C1H 109.2(5) . . . . ?
O1F Pb2 O1H C1H 167.6(5) . . . . ?
O1G Pb1 O11D C12 179.2(7) . . . . ?
O1W Pb1 O11D C12 86.8(7) . . . . ?
O1C Pb1 O11D C12 126.4(6) . . . . ?
O1B Pb1 O11D C12 -96.9(7) . . . . ?
O1A Pb1 O11D C12 -19.1(6) . . . . ?
O3C Pb1 O11D C12 -113.2(6) . . . . ?
O1D Pb1 O11D C12 11.2(7) . . . . ?
O2W Pb2 O21D C22 -82.8(7) . . . . ?
O2C Pb2 O21D C22 -173.2(7) 7_756 . . . ?
O2G Pb2 O21D C22 -119.8(7) . . . . ?
O3G Pb2 O21D C22 113.3(7) . . . . ?
O1H Pb2 O21D C22 103.5(7) . . . . ?
O1E Pb2 O21D C22 22.9(6) . . . . ?
O1F Pb2 O21D C22 -9.8(7) . . . . ?
O12D S1D N11D C12 177.3(7) . . . . ?
O13D S1D N11D C12 49.4(8) . . . . ?
C13 S1D N11D C12 -67.5(8) . . . . ?
O23D S2D N21D C22 176.5(6) . . . . ?
O22D S2D N21D C22 -56.5(8) . . . . ?
C23 S2D N21D C22 60.9(7) . . . . ?
C11 O1A C1A C2A 86.9(6) . . . . ?
Pb1 O1A C1A C2A -94.5(6) . . . . ?
C11 O1A C1A C6A -85.2(6) . . . . ?
Pb1 O1A C1A C6A 93.4(6) . . . . ?
C6A C1A C2A C3A 0.0 . . . . ?
O1A C1A C2A C3A -172.0(4) . . . . ?
C6A C1A C2A C8D -172.5(5) . . . . ?
O1A C1A C2A C8D 15.5(6) . . . . ?
C1A C2A C3A C4A 0.0 . . . . ?
C8D C2A C3A C4A 172.7(5) . . . . ?
C2A C3A C4A C5A 0.0 . . . . ?
C2A C3A C4A C8A 175.0(7) . . . . ?
C3A C4A C5A C6A 0.0 . . . . ?
C8A C4A C5A C6A -175.1(7) . . . . ?
C4A C5A C6A C1A 0.0 . . . . ?
C4A C5A C6A C7A -173.1(5) . . . . ?
C2A C1A C6A C5A 0.0 . . . . ?
O1A C1A C6A C5A 172.2(4) . . . . ?
C2A C1A C6A C7A 172.8(5) . . . . ?
O1A C1A C6A C7A -15.0(5) . . . . ?
C5A C6A C7A C3B 78.4(6) . . . . ?
C1A C6A C7A C3B -94.6(6) . . . . ?
C5A C4A C8A C9A -42.5(12) . . . . ?
C3A C4A C8A C9A 142.4(9) . . . . ?
C5A C4A C8A C11A -169.2(11) . . . . ?
C3A C4A C8A C11A 15.8(14) . . . . ?
C5A C4A C8A C10A 78.9(10) . . . . ?
C3A C4A C8A C10A -96.1(10) . . . . ?
C1B O1B C2B C3B 76.5(6) . . . . ?
Pb1 O1B C2B C3B -99.5(5) . . . . ?
C1B O1B C2B C7B -89.5(6) . . . . ?
Pb1 O1B C2B C7B 94.5(5) . . . . ?
O1B C2B C3B C4B -165.9(4) . . . . ?
C7B C2B C3B C4B 0.0 . . . . ?
O1B C2B C3B C7A 20.3(6) . . . . ?
C7B C2B C3B C7A -173.8(6) . . . . ?
C6A C7A C3B C4B -81.5(6) . . . . ?
C6A C7A C3B C2B 92.4(7) . . . . ?
C2B C3B C4B C5B 0.0 . . . . ?
C7A C3B C4B C5B 173.9(6) . . . . ?
C3B C4B C5B C6B 0.0 . . . . ?
C3B C4B C5B C9B 171.6(6) . . . . ?
C4B C5B C6B C7B 0.0 . . . . ?
C9B C5B C6B C7B -171.6(6) . . . . ?
C5B C6B C7B C2B 0.0 . . . . ?
C5B C6B C7B C8B -171.0(5) . . . . ?
O1B C2B C7B C6B 165.9(4) . . . . ?
C3B C2B C7B C6B 0.0 . . . . ?
O1B C2B C7B C8B -23.1(6) . . . . ?
C3B C2B C7B C8B 171.0(5) . . . . ?
C6B C7B C8B C4C 79.1(6) . . . . ?
C2B C7B C8B C4C -91.9(6) . . . . ?
C6B C5B C9B C12B 14.6(12) . . . . ?
C4B C5B C9B C12B -157.0(8) . . . . ?
C6B C5B C9B C11B -105.5(8) . . . . ?
C4B C5B C9B C11B 82.9(9) . . . . ?
C6B C5B C9B C10B 141.5(8) . . . . ?
C4B C5B C9B C10B -30.2(11) . . . . ?
Pb1 O1C C1C O2C -146.2(8) . . . . ?
Pb1 O1C C1C C2C 35.6(10) . . . . ?
Pb2 O2C C1C O1C -30.0(15) 7_756 . . . ?
Pb2 O2C C1C C2C 148.3(6) 7_756 . . . ?
C3C O3C C2C C1C 152.0(6) . . . . ?
Pb1 O3C C2C C1C -22.2(7) . . . . ?
O1C C1C C2C O3C -5.5(11) . . . . ?
O2C C1C C2C O3C 176.0(6) . . . . ?
C2C O3C C3C C4C 95.3(5) . . . . ?
Pb1 O3C C3C C4C -92.1(5) . . . . ?
C2C O3C C3C C8C -74.0(6) . . . . ?
Pb1 O3C C3C C8C 98.6(5) . . . . ?
C8C C3C C4C C5C 0.0 . . . . ?
O3C C3C C4C C5C -169.3(4) . . . . ?
C8C C3C C4C C8B -171.0(5) . . . . ?
O3C C3C C4C C8B 19.7(5) . . . . ?
C7B C8B C4C C5C -73.3(6) . . . . ?
C7B C8B C4C C3C 97.8(6) . . . . ?
C3C C4C C5C C6C 0.0 . . . . ?
C8B C4C C5C C6C 171.3(5) . . . . ?
C4C C5C C6C C7C 0.0 . . . . ?
C4C C5C C6C C10C 173.8(6) . . . . ?
C5C C6C C7C C8C 0.0 . . . . ?
C10C C6C C7C C8C -173.9(6) . . . . ?
C6C C7C C8C C3C 0.0 . . . . ?
C6C C7C C8C C9C -172.1(5) . . . . ?
C4C C3C C8C C7C 0.0 . . . . ?
O3C C3C C8C C7C 169.2(4) . . . . ?
C4C C3C C8C C9C 172.1(5) . . . . ?
O3C C3C C8C C9C -18.8(5) . . . . ?
C7C C8C C9C C3D 74.4(6) . . . . ?
C3C C8C C9C C3D -97.8(6) . . . . ?
C5C C6C C10C C11C 167.0(11) . . . . ?
C7C C6C C10C C11C -19.2(13) . . . . ?
C5C C6C C10C C13C 41.5(14) . . . . ?
C7C C6C C10C C13C -144.7(12) . . . . ?
C5C C6C C10C C12C -72.0(11) . . . . ?
C7C C6C C10C C12C 101.9(10) . . . . ?
C1D O1D C2D C3D 88.7(6) . . . . ?
Pb1 O1D C2D C3D -90.6(6) . . . . ?
C1D O1D C2D C7D -85.4(6) . . . . ?
Pb1 O1D C2D C7D 95.3(6) . . . . ?
O1D C2D C3D C4D -174.0(4) . . . . ?
C7D C2D C3D C4D 0.0 . . . . ?
O1D C2D C3D C9C 13.6(6) . . . . ?
C7D C2D C3D C9C -172.4(5) . . . . ?
C8C C9C C3D C4D -76.7(6) . . . . ?
C8C C9C C3D C2D 95.8(6) . . . . ?
C2D C3D C4D C5D 0.0 . . . . ?
C9C C3D C4D C5D 172.4(5) . . . . ?
C3D C4D C5D C6D 0.0 . . . . ?
C3D C4D C5D C9D 173.2(7) . . . . ?
C4D C5D C6D C7D 0.0 . . . . ?
C9D C5D C6D C7D -172.7(7) . . . . ?
C5D C6D C7D C2D 0.0 . . . . ?
C5D C6D C7D C8D -172.4(5) . . . . ?
O1D C2D C7D C6D 174.2(4) . . . . ?
C3D C2D C7D C6D 0.0 . . . . ?
O1D C2D C7D C8D -13.8(6) . . . . ?
C3D C2D C7D C8D 172.0(6) . . . . ?
C3A C2A C8D C7D -78.9(5) . . . . ?
C1A C2A C8D C7D 93.8(6) . . . . ?
C6D C7D C8D C2A 77.1(6) . . . . ?
C2D C7D C8D C2A -95.1(6) . . . . ?
C4D C5D C9D C12D -68.1(11) . . . . ?
C6D C5D C9D C12D 104.8(10) . . . . ?
C4D C5D C9D C11D 54.5(10) . . . . ?
C6D C5D C9D C11D -132.6(8) . . . . ?
C4D C5D C9D C10D 175.0(9) . . . . ?
C6D C5D C9D C10D -12.1(13) . . . . ?
C21 O1E C1E C2E 80.2(6) . . . . ?
Pb2 O1E C1E C2E -86.3(5) . . . . ?
C21 O1E C1E C6E -94.8(6) . . . . ?
Pb2 O1E C1E C6E 98.7(5) . . . . ?
C6E C1E C2E C3E 0.0 . . . . ?
O1E C1E C2E C3E -175.0(4) . . . . ?
C6E C1E C2E C8H -173.0(5) . . . . ?
O1E C1E C2E C8H 12.0(6) . . . . ?
C1E C2E C3E C4E 0.0 . . . . ?
C8H C2E C3E C4E 173.4(5) . . . . ?
C2E C3E C4E C5E 0.0 . . . . ?
C2E C3E C4E C8E 177.6(6) . . . . ?
C3E C4E C5E C6E 0.0 . . . . ?
C8E C4E C5E C6E -177.5(6) . . . . ?
C4E C5E C6E C1E 0.0 . . . . ?
C4E C5E C6E C7E -172.4(5) . . . . ?
C2E C1E C6E C5E 0.0 . . . . ?
O1E C1E C6E C5E 175.1(4) . . . . ?
C2E C1E C6E C7E 171.8(5) . . . . ?
O1E C1E C6E C7E -13.1(6) . . . . ?
C5E C6E C7E C3F 74.9(6) . . . . ?
C1E C6E C7E C3F -97.2(6) . . . . ?
C5E C4E C8E C9E -35.2(10) . . . . ?
C3E C4E C8E C9E 147.2(7) . . . . ?
C5E C4E C8E C11E -154.5(7) . . . . ?
C3E C4E C8E C11E 28.0(10) . . . . ?
C5E C4E C8E C10E 85.3(8) . . . . ?
C3E C4E C8E C10E -92.3(8) . . . . ?
C1F O1F C2F C3F 77.0(6) . . . . ?
Pb2 O1F C2F C3F -101.0(5) . . . . ?
C1F O1F C2F C7F -93.4(6) . . . . ?
Pb2 O1F C2F C7F 88.6(5) . . . . ?
O1F C2F C3F C4F -170.4(4) . . . . ?
C7F C2F C3F C4F 0.0 . . . . ?
O1F C2F C3F C7E 19.2(6) . . . . ?
C7F C2F C3F C7E -170.4(6) . . . . ?
C6E C7E C3F C4F -82.1(6) . . . . ?
C6E C7E C3F C2F 88.5(7) . . . . ?
C2F C3F C4F C5F 0.0 . . . . ?
C7E C3F C4F C5F 170.7(6) . . . . ?
C3F C4F C5F C6F 0.0 . . . . ?
C3F C4F C5F C9F 178.7(6) . . . . ?
C4F C5F C6F C7F 0.0 . . . . ?
C9F C5F C6F C7F -178.7(6) . . . . ?
C5F C6F C7F C2F 0.0 . . . . ?
C5F C6F C7F C8F -173.4(6) . . . . ?
O1F C2F C7F C6F 170.3(4) . . . . ?
C3F C2F C7F C6F 0.0 . . . . ?
O1F C2F C7F C8F -16.5(6) . . . . ?
C3F C2F C7F C8F 173.2(6) . . . . ?
C6F C7F C8F C4G 78.4(6) . . . . ?
C2F C7F C8F C4G -94.9(6) . . . . ?
C4F C5F C9F C12F -5.5(10) . . . . ?
C6F C5F C9F C12F 173.2(7) . . . . ?
C4F C5F C9F C11F -129.5(8) . . . . ?
C6F C5F C9F C11F 49.2(10) . . . . ?
C4F C5F C9F C10F 114.2(8) . . . . ?
C6F C5F C9F C10F -67.1(9) . . . . ?
Pb2 O2G C1G O1G 147.3(7) . . . . ?
Pb2 O2G C1G C2G -32.9(10) . . . . ?
Pb1 O1G C1G O2G 36.5(14) . . . . ?
Pb1 O1G C1G C2G -143.3(6) . . . . ?
C3G O3G C2G C1G -145.6(6) . . . . ?
Pb2 O3G C2G C1G 35.9(7) . . . . ?
O2G C1G C2G O3G -4.4(11) . . . . ?
O1G C1G C2G O3G 175.4(7) . . . . ?
C2G O3G C3G C4G 86.6(6) . . . . ?
Pb2 O3G C3G C4G -95.5(5) . . . . ?
C2G O3G C3G C8G -83.6(6) . . . . ?
Pb2 O3G C3G C8G 94.3(5) . . . . ?
C8G C3G C4G C5G 0.0 . . . . ?
O3G C3G C4G C5G -170.0(4) . . . . ?
C8G C3G C4G C8F -174.9(5) . . . . ?
O3G C3G C4G C8F 15.1(6) . . . . ?
C7F C8F C4G C3G 98.3(6) . . . . ?
C7F C8F C4G C5G -76.7(7) . . . . ?
C3G C4G C5G C6G 0.0 . . . . ?
C8F C4G C5G C6G 175.0(5) . . . . ?
C4G C5G C6G C7G 0.0 . . . . ?
C4G C5G C6G C10G 175.1(7) . . . . ?
C5G C6G C7G C8G 0.0 . . . . ?
C10G C6G C7G C8G -175.1(7) . . . . ?
C6G C7G C8G C3G 0.0 . . . . ?
C6G C7G C8G C9G -171.5(5) . . . . ?
C4G C3G C8G C7G 0.0 . . . . ?
O3G C3G C8G C7G 170.3(4) . . . . ?
C4G C3G C8G C9G 170.9(6) . . . . ?
O3G C3G C8G C9G -18.9(6) . . . . ?
C7G C8G C9G C3H 78.4(6) . . . . ?
C3G C8G C9G C3H -92.8(6) . . . . ?
C5G C6G C10G C11G 131.6(10) . . . . ?
C7G C6G C10G C11G -53.2(12) . . . . ?
C5G C6G C10G C13G 8.7(14) . . . . ?
C7G C6G C10G C13G -176.1(11) . . . . ?
C5G C6G C10G C12G -113.6(9) . . . . ?
C7G C6G C10G C12G 61.5(11) . . . . ?
C1H O1H C2H C3H 94.9(6) . . . . ?
Pb2 O1H C2H C3H -94.4(5) . . . . ?
C1H O1H C2H C7H -75.0(6) . . . . ?
Pb2 O1H C2H C7H 95.7(5) . . . . ?
C7H C2H C3H C4H 0.0 . . . . ?
O1H C2H C3H C4H -169.9(4) . . . . ?
C7H C2H C3H C9G -171.8(6) . . . . ?
O1H C2H C3H C9G 18.3(6) . . . . ?
C8G C9G C3H C2H 92.6(7) . . . . ?
C8G C9G C3H C4H -79.4(6) . . . . ?
C2H C3H C4H C5H 0.0 . . . . ?
C9G C3H C4H C5H 172.1(6) . . . . ?
C3H C4H C5H C6H 0.0 . . . . ?
C3H C4H C5H C9H 174.9(6) . . . . ?
C4H C5H C6H C7H 0.0 . . . . ?
C9H C5H C6H C7H -174.9(6) . . . . ?
C5H C6H C7H C2H 0.0 . . . . ?
C5H C6H C7H C8H -170.3(5) . . . . ?
C3H C2H C7H C6H 0.0 . . . . ?
O1H C2H C7H C6H 169.8(4) . . . . ?
C3H C2H C7H C8H 170.3(5) . . . . ?
O1H C2H C7H C8H -19.9(6) . . . . ?
C3E C2E C8H C7H -71.7(6) . . . . ?
C1E C2E C8H C7H 101.5(6) . . . . ?
C6H C7H C8H C2E 77.1(6) . . . . ?
C2H C7H C8H C2E -93.3(6) . . . . ?
C4H C5H C9H C11H -67.7(9) . . . . ?
C6H C5H C9H C11H 107.2(8) . . . . ?
C4H C5H C9H C10H 174.0(7) . . . . ?
C6H C5H C9H C10H -11.1(11) . . . . ?
C4H C5H C9H C12H 53.3(10) . . . . ?
C6H C5H C9H C12H -131.7(8) . . . . ?
C1A O1A C11 C12 130.8(7) . . . . ?
Pb1 O1A C11 C12 -48.3(7) . . . . ?
Pb1 O11D C12 N11D 177.4(7) . . . . ?
Pb1 O11D C12 C11 0.1(10) . . . . ?
S1D N11D C12 O11D 7.8(13) . . . . ?
S1D N11D C12 C11 -174.7(6) . . . . ?
O1A C11 C12 O11D 37.1(11) . . . . ?
O1A C11 C12 N11D -140.7(8) . . . . ?
O12D S1D C13 C14 -114.1(7) . . . . ?
O13D S1D C13 C14 9.8(8) . . . . ?
N11D S1D C13 C14 131.0(7) . . . . ?
O12D S1D C13 C112 63.0(8) . . . . ?
O13D S1D C13 C112 -173.1(7) . . . . ?
N11D S1D C13 C112 -51.9(8) . . . . ?
C112 C13 C14 C15 3.3(14) . . . . ?
S1D C13 C14 C15 -179.5(8) . . . . ?
C13 C14 C15 C16 -1.4(16) . . . . ?
C14 C15 C16 C17 0.9(16) . . . . ?
C15 C16 C17 C18 178.2(10) . . . . ?
C15 C16 C17 C112 -2.2(14) . . . . ?
C113 N12D C18 C19 -20.7(13) . . . . ?
C114 N12D C18 C19 105.0(11) . . . . ?
C113 N12D C18 C17 157.6(9) . . . . ?
C114 N12D C18 C17 -76.7(10) . . . . ?
C16 C17 C18 C19 175.4(10) . . . . ?
C112 C17 C18 C19 -4.3(15) . . . . ?
C16 C17 C18 N12D -3.1(14) . . . . ?
C112 C17 C18 N12D 177.3(8) . . . . ?
N12D C18 C19 C110 178.1(9) . . . . ?
C17 C18 C19 C110 -0.2(16) . . . . ?
C18 C19 C110 C111 4.1(17) . . . . ?
C19 C110 C111 C112 -3.2(16) . . . . ?
C110 C111 C112 C13 -179.7(9) . . . . ?
C110 C111 C112 C17 -1.5(14) . . . . ?
C14 C13 C112 C111 173.8(9) . . . . ?
S1D C13 C112 C111 -3.2(13) . . . . ?
C14 C13 C112 C17 -4.5(13) . . . . ?
S1D C13 C112 C17 178.5(6) . . . . ?
C16 C17 C112 C111 -174.5(8) . . . . ?
C18 C17 C112 C111 5.1(13) . . . . ?
C16 C17 C112 C13 3.9(13) . . . . ?
C18 C17 C112 C13 -176.5(8) . . . . ?
C1E O1E C21 C22 -140.6(6) . . . . ?
Pb2 O1E C21 C22 29.2(8) . . . . ?
Pb2 O21D C22 N21D 171.9(7) . . . . ?
Pb2 O21D C22 C21 -15.7(11) . . . . ?
S2D N21D C22 O21D -3.7(13) . . . . ?
S2D N21D C22 C21 -176.6(6) . . . . ?
O1E C21 C22 O21D -13.1(11) . . . . ?
O1E C21 C22 N21D 160.8(7) . . . . ?
O23D S2D C23 C24 111.5(8) . . . . ?
O22D S2D C23 C24 -12.2(8) . . . . ?
N21D S2D C23 C24 -133.8(7) . . . . ?
O23D S2D C23 C212 -68.5(8) . . . . ?
O22D S2D C23 C212 167.8(7) . . . . ?
N21D S2D C23 C212 46.2(8) . . . . ?
C212 C23 C24 C25 0.7(15) . . . . ?
S2D C23 C24 C25 -179.2(8) . . . . ?
C23 C24 C25 C26 0.0(15) . . . . ?
C24 C25 C26 C27 -1.3(15) . . . . ?
C25 C26 C27 C28 -178.8(10) . . . . ?
C25 C26 C27 C212 1.8(15) . . . . ?
C213 N22D C28 C29 -6.2(13) . . . . ?
C214 N22D C28 C29 102.4(11) . . . . ?
C213 N22D C28 C27 172.4(8) . . . . ?
C214 N22D C28 C27 -79.1(9) . . . . ?
C26 C27 C28 C29 179.1(10) . . . . ?
C212 C27 C28 C29 -1.5(15) . . . . ?
C26 C27 C28 N22D 0.5(14) . . . . ?
C212 C27 C28 N22D 179.9(8) . . . . ?
N22D C28 C29 C210 -179.2(9) . . . . ?
C27 C28 C29 C210 2.3(16) . . . . ?
C28 C29 C210 C211 -1.1(15) . . . . ?
C29 C210 C211 C212 -0.8(14) . . . . ?
C210 C211 C212 C23 -178.5(8) . . . . ?
C210 C211 C212 C27 1.4(12) . . . . ?
C24 C23 C212 C211 179.7(9) . . . . ?
S2D C23 C212 C211 -0.3(12) . . . . ?
C24 C23 C212 C27 -0.2(13) . . . . ?
S2D C23 C212 C27 179.8(7) . . . . ?
C26 C27 C212 C211 179.1(8) . . . . ?
C28 C27 C212 C211 -0.3(13) . . . . ?
C26 C27 C212 C23 -1.0(13) . . . . ?
C28 C27 C212 C23 179.6(9) . . . . ?
